data_7708338
loop_
_publ_author_name
'Uzelac, Marina'
'Yuan, Kang'
'Nichol, Gary Stephen'
'Ingleson, Michael James'

_publ_section_title
;
 Formation of a hydride containing amido-zincate using pinacolborane
;
_journal_name_full 'Dalton Transactions'
_journal_paper_doi 10.1039/D1DT02580E
_journal_year 2021
_chemical_formula_moiety '0.95(C48 H39 N9 Zn3), 2(C3 D3), C5.395 H1.946 D3 N0.449 Zn0.15'
_chemical_formula_sum 'C57 H39 D9 N9 Zn3'
_chemical_formula_weight 1064.21
_space_group_crystal_system monoclinic
_space_group_IT_number 13
_space_group_name_Hall '-P 2yc'
_space_group_name_H-M_alt 'P 1 2/c 1'
_atom_sites_solution_hydrogens geom
_atom_sites_solution_primary dual
_audit_creation_date 2021-06-28
_audit_creation_method
;
Olex2 1.3
(compiled 2020.11.12 svn.r5f609507 for OlexSys, GUI svn.r6272)
;
_audit_update_record
;
2021-08-03 deposited with the CCDC.	2021-09-13 downloaded from the CCDC.
;
_cell_angle_alpha 90
_cell_angle_beta 106.317(2)
_cell_angle_gamma 90
_cell_formula_units_Z 4
_cell_length_a 20.7441(4)
_cell_length_b 14.2785(2)
_cell_length_c 17.5264(3)
_cell_measurement_reflns_used 27648
_cell_measurement_temperature 120.00(13)
_cell_measurement_theta_max 28.9520
_cell_measurement_theta_min 3.6820
_cell_volume 4982.13(15)
_computing_cell_refinement 'CrysAlisPro 1.171.40.53 (Rigaku OD, 2019)'
_computing_data_collection 'CrysAlisPro 1.171.40.53 (Rigaku OD, 2019)'
_computing_data_reduction 'CrysAlisPro 1.171.40.53 (Rigaku OD, 2019)'
_computing_molecular_graphics 'Olex2 1.3 (Dolomanov et al., 2009)'
_computing_publication_material 'Olex2 1.3 (Dolomanov et al., 2009)'
_computing_structure_refinement 'XL  (Sheldrick, 2008)'
_computing_structure_solution 'SHELXT 2018/2 (Sheldrick, 2018)'
_diffrn_ambient_environment N~2~
_diffrn_ambient_temperature 120.00(13)
_diffrn_detector 'CCD plate'
_diffrn_detector_area_resol_mean 8.0521
_diffrn_detector_type Eos
_diffrn_measured_fraction_theta_full 0.997
_diffrn_measured_fraction_theta_max 0.908
_diffrn_measurement_details
;
List of Runs (angles in degrees, time in seconds):

  # Type    Start    End  Width  t~exp~   \w     \q     \k     \f   Frames
#--------------------------------------------------------------------------
  1  \w    -79.00 -12.00   1.00   15.00    --  -15.66 142.00 -52.00   67
  2  \w    -71.00  -3.00   1.00   15.00    --  -15.66 128.00 137.00   68
  3  \w      3.00  73.00   1.00   15.00    --   17.38-128.00  62.00   70
  4  \w     12.00  80.00   1.00   15.00    --   17.38-142.00-108.00   68
  5  \w    -87.00  14.00   1.00   15.00    --  -15.66 -19.00  90.00  101
  6  \w    -45.00  56.00   1.00   15.00    --  -15.66  19.00 -90.00  101
  7  \w    -83.00   1.00   1.00   15.00    --  -15.66 -57.00 120.00   84
  8  \w    -45.00  56.00   1.00   15.00    --  -15.66  19.00 -60.00  101
  9  \w    -85.00  -7.00   1.00   15.00    --  -15.66 -37.00 -60.00   78
 10  \w    -39.00  11.00   1.00   15.00    --  -15.66 -77.00 -90.00   50
 11  \w     39.00  89.00   1.00   15.00    --   17.38 178.00 -30.00   50
 12  \w     -9.00  37.00   1.00   15.00    --   17.38  77.00  90.00   46
 13  \w      1.00  85.00   1.00   15.00    --   17.38  57.00  60.00   84
;
_diffrn_measurement_device 'four-circle diffractometer'
_diffrn_measurement_device_type 'Xcalibur, Eos'
_diffrn_measurement_method '\w scans'
_diffrn_orient_matrix_type 'CrysAlisPro convention (1999,Acta A55,543-557)'
_diffrn_orient_matrix_UB_11 0.0060165000
_diffrn_orient_matrix_UB_12 -0.0475125000
_diffrn_orient_matrix_UB_13 -0.0076391000
_diffrn_orient_matrix_UB_21 -0.0350750000
_diffrn_orient_matrix_UB_22 -0.0075360000
_diffrn_orient_matrix_UB_23 -0.0153199000
_diffrn_orient_matrix_UB_31 0.0018017000
_diffrn_orient_matrix_UB_32 0.0124177000
_diffrn_orient_matrix_UB_33 -0.0385241000
_diffrn_radiation_monochromator graphite
_diffrn_radiation_probe x-ray
_diffrn_radiation_type 'Mo K\a'
_diffrn_radiation_wavelength 0.71073
_diffrn_reflns_av_R_equivalents 0.0515
_diffrn_reflns_av_unetI/netI 0.0385
_diffrn_reflns_Laue_measured_fraction_full 0.997
_diffrn_reflns_Laue_measured_fraction_max 0.908
_diffrn_reflns_limit_h_max 27
_diffrn_reflns_limit_h_min -26
_diffrn_reflns_limit_k_max 19
_diffrn_reflns_limit_k_min -19
_diffrn_reflns_limit_l_max 24
_diffrn_reflns_limit_l_min -21
_diffrn_reflns_number 107408
_diffrn_reflns_point_group_measured_fraction_full 0.997
_diffrn_reflns_point_group_measured_fraction_max 0.908
_diffrn_reflns_theta_full 25.242
_diffrn_reflns_theta_max 29.429
_diffrn_reflns_theta_min 3.334
_diffrn_source 'fine-focus sealed X-ray tube'
_diffrn_source_type 'Enhance (Mo) X-ray Source'
_exptl_absorpt_coefficient_mu 1.481
_exptl_absorpt_correction_T_max 1.00000
_exptl_absorpt_correction_T_min 0.97831
_exptl_absorpt_correction_type multi-scan
_exptl_absorpt_process_details
;
CrysAlisPro 1.171.40.53 (Rigaku Oxford Diffraction, 2019)
Empirical absorption correction using spherical harmonics,
 implemented in SCALE3 ABSPACK scaling algorithm.
;
_exptl_crystal_colour 'clear colourless'
_exptl_crystal_colour_lustre clear
_exptl_crystal_colour_primary colourless
_exptl_crystal_density_diffrn 1.419
_exptl_crystal_description plate
_exptl_crystal_F_000 2172
_exptl_crystal_size_max 0.324
_exptl_crystal_size_mid 0.201
_exptl_crystal_size_min 0.162
_refine_diff_density_max 0.609
_refine_diff_density_min -0.414
_refine_diff_density_rms 0.074
_refine_ls_extinction_method none
_refine_ls_goodness_of_fit_ref 1.045
_refine_ls_hydrogen_treatment constr
_refine_ls_matrix_type full
_refine_ls_number_parameters 699
_refine_ls_number_reflns 12534
_refine_ls_number_restraints 183
_refine_ls_restrained_S_all 1.071
_refine_ls_R_factor_all 0.0586
_refine_ls_R_factor_gt 0.0395
_refine_ls_shift/su_max 0.001
_refine_ls_shift/su_mean 0.000
_refine_ls_structure_factor_coef Fsqd
_refine_ls_weighting_details 'w=1/[\s^2^(Fo^2^)+(0.0304P)^2^+5.6599P] where P=(Fo^2^+2Fc^2^)/3'
_refine_ls_weighting_scheme calc
_refine_ls_wR_factor_gt 0.0814
_refine_ls_wR_factor_ref 0.0879
_reflns_Friedel_coverage 0.000
_reflns_number_gt 9939
_reflns_number_total 12534
_reflns_threshold_expression 'I > 2\s(I)'
_cod_data_source_file d1dt02580e2.cif
_cod_data_source_block mu494_reprocess
_cod_database_code 7708338
_shelx_shelxl_version_number 2018/3
_chemical_oxdiff_formula 'Zn3 N9 C54 D6 H39'
_chemical_oxdiff_usercomment '@120 K'
_shelx_space_group_comment
;
The symmetry employed for this shelxl refinement is uniquely defined
by the following loop, which should always be used as a source of
symmetry information in preference to the above space-group names.
They are only intended as comments.
;
_reflns_odcompleteness_completeness 99.71
_reflns_odcompleteness_iscentric 1
_reflns_odcompleteness_theta 26.32
_olex2_refinement_description
;
1. Fixed Uiso
 At 1.2 times of:
  All C(H) groups
2. Restrained distances
 Zn3-N7 \\sim Zn3A-N7A
 with sigma of 0.02
 Zn3-N6 \\sim Zn3A-N6A
 with sigma of 0.02
 Zn3-N5 \\sim Zn3A-N5A
 with sigma of 0.02
 Zn3-C33 \\sim Zn3A-C33A
 with sigma of 0.02
 C35-C37 \\sim C35A-C37A
 with sigma of 0.04
 N2-N3 \\sim N2A-N3A
 with sigma of 0.04
 Zn1-N1 \\sim Zn1A-N1A
 with sigma of 0.02
 Zn1-N8 \\sim Zn1A-N8A
 with sigma of 0.02
 Zn1-N9 \\sim Zn1A-N9A
 with sigma of 0.02
 Zn1-C1 \\sim Zn1A-C1A
 with sigma of 0.02
 Zn2-N4 \\sim Zn2A-N4A
 with sigma of 0.02
 Zn2-N2 \\sim Zn2A-N2A
 with sigma of 0.02
 Zn2-N3 \\sim Zn2A-N3A
 with sigma of 0.02
 Zn2-C17 \\sim Zn2A-C17A
 with sigma of 0.02
 C34-C36 \\sim C34A-C36A
 with sigma of 0.04
 N1-C12 \\sim N1A-C12A
 with sigma of 0.02
 C43-C41 \\sim C43A-C41A
 with sigma of 0.04
 N1-C7 \\sim N1A-C7A
 with sigma of 0.02
 N4-N5 \\sim N4A-N5A
 with sigma of 0.04
 N7-C44 \\sim N7A-C44A
 with sigma of 0.02
 N7-C39 \\sim N7A-C39A
 with sigma of 0.02
 N8-C40 \\sim N8A-C40A
 with sigma of 0.04
 N3-C17 \\sim N3A-C17A
 with sigma of 0.04
 N6-N5 \\sim N6A-N5A
 with sigma of 0.04
 N9-C1 \\sim N9A-C1A
 with sigma of 0.04
 N4-C23 \\sim N4A-C23A
 with sigma of 0.02
 N5-C33 \\sim N5A-C33A
 with sigma of 0.04
 N4-C28 \\sim N4A-C28A
 with sigma of 0.02
 C12-C7 \\sim C12A-C7A
 with sigma of 0.04
 C23-C27 \\sim C23A-C27A
 with sigma of 0.04
 C44-C48 \\sim C44A-C48A
 with sigma of 0.04
 C17-C19 \\sim C17A-C19A
 with sigma of 0.04
 N2-C7 \\sim N2A-C7A
 with sigma of 0.02
 C33-C35 \\sim C33A-C35A
 with sigma of 0.04
 N2-C11 \\sim N2A-C11A
 with sigma of 0.02
 C39-C41 \\sim C39A-C41A
 with sigma of 0.04
 N8-C39 \\sim N8A-C39A
 with sigma of 0.02
 N8-C43 \\sim N8A-C43A
 with sigma of 0.02
 N3-C12 \\sim N3A-C12A
 with sigma of 0.02
 N3-C16 \\sim N3A-C16A
 with sigma of 0.02
 N6-C32 \\sim N6A-C32A
 with sigma of 0.02
 N6-C28 \\sim N6A-C28A
 with sigma of 0.02
 N9-C44 \\sim N9A-C44A
 with sigma of 0.02
 N9-C48 \\sim N9A-C48A
 with sigma of 0.02
 N4-N3 \\sim N4A-N3A
 with sigma of 0.04
 N4-C29 \\sim N4A-C29A
 with sigma of 0.04
 N5-C23 \\sim N5A-C23A
 with sigma of 0.02
 N5-C27 \\sim N5A-C27A
 with sigma of 0.02
 N2-C10 \\sim N2A-C10A
 with sigma of 0.04
 N8-N9 \\sim N8A-N9A
 with sigma of 0.04
 C12-C13 \\sim C12A-C13A
 with sigma of 0.02
 C23-C24 \\sim C23A-C24A
 with sigma of 0.02
 N3-C13 \\sim N3A-C13A
 with sigma of 0.04
 N6-C31 \\sim N6A-C31A
 with sigma of 0.04
 C44-C45 \\sim C44A-C45A
 with sigma of 0.02
 N9-C47 \\sim N9A-C47A
 with sigma of 0.04
 N5-C26 \\sim N5A-C26A
 with sigma of 0.04
 C32-C31 \\sim C32A-C31A
 with sigma of 0.02
 C7-C8 \\sim C7A-C8A
 with sigma of 0.02
 C12-C16 \\sim C12A-C16A
 with sigma of 0.04
 C17-C18 \\sim C17A-C18A
 with sigma of 0.02
 C17-C22 \\sim C17A-C22A
 with sigma of 0.02
 C32-C28 \\sim C32A-C28A
 with sigma of 0.04
 C7-C11 \\sim C7A-C11A
 with sigma of 0.04
 C33-C34 \\sim C33A-C34A
 with sigma of 0.02
 C33-C38 \\sim C33A-C38A
 with sigma of 0.02
 C11-C10 \\sim C11A-C10A
 with sigma of 0.02
 C39-C40 \\sim C39A-C40A
 with sigma of 0.02
 C1-C3 \\sim C1A-C3A
 with sigma of 0.04
 C1-C2 \\sim C1A-C2A
 with sigma of 0.02
 C1-C6 \\sim C1A-C6A
 with sigma of 0.02
 C2-C4 \\sim C2A-C4A
 with sigma of 0.04
 C28-C30 \\sim C28A-C30A
 with sigma of 0.04
 C10-C8 \\sim C10A-C8A
 with sigma of 0.04
 C2-C3 \\sim C2A-C3A
 with sigma of 0.02
 C28-C29 \\sim C28A-C29A
 with sigma of 0.02
 C27-C26 \\sim C27A-C26A
 with sigma of 0.02
 C18-C20 \\sim C18A-C20A
 with sigma of 0.04
 C10-C9 \\sim C10A-C9A
 with sigma of 0.02
 C31-C30 \\sim C31A-C30A
 with sigma of 0.02
 C38-C36 \\sim C38A-C36A
 with sigma of 0.04
 C29-C30 \\sim C29A-C30A
 with sigma of 0.02
 C24-C25 \\sim C24A-C25A
 with sigma of 0.02
 C22-C20 \\sim C22A-C20A
 with sigma of 0.04
 C34-C35 \\sim C34A-C35A
 with sigma of 0.02
 C19-C21 \\sim C19A-C21A
 with sigma of 0.04
 C26-C25 \\sim C26A-C25A
 with sigma of 0.02
 C15-C14 \\sim C15A-C14A
 with sigma of 0.02
 C15-C16 \\sim C15A-C16A
 with sigma of 0.02
 C14-C13 \\sim C14A-C13A
 with sigma of 0.02
 N4-N2 \\sim N4A-N2A
 with sigma of 0.04
 C9-C8 \\sim C9A-C8A
 with sigma of 0.02
 N4-N6 \\sim N4A-N6A
 with sigma of 0.04
 N4-C17 \\sim N4A-C17A
 with sigma of 0.04
 N4-C24 \\sim N4A-C24A
 with sigma of 0.04
 C40-C41 \\sim C40A-C41A
 with sigma of 0.02
 C18-C19 \\sim C18A-C19A
 with sigma of 0.02
 N2-C17 \\sim N2A-C17A
 with sigma of 0.04
 N2-C8 \\sim N2A-C8A
 with sigma of 0.04
 C48-C47 \\sim C48A-C47A
 with sigma of 0.02
 C45-C46 \\sim C45A-C46A
 with sigma of 0.02
 N8-C1 \\sim N8A-C1A
 with sigma of 0.04
 C38-C37 \\sim C38A-C37A
 with sigma of 0.02
 N8-C42 \\sim N8A-C42A
 with sigma of 0.04
 C43-C42 \\sim C43A-C42A
 with sigma of 0.02
 C3-C4 \\sim C3A-C4A
 with sigma of 0.02
 N3-C15 \\sim N3A-C15A
 with sigma of 0.04
 C42-C41 \\sim C42A-C41A
 with sigma of 0.02
 C35-C36 \\sim C35A-C36A
 with sigma of 0.02
 N6-C33 \\sim N6A-C33A
 with sigma of 0.04
 C22-C21 \\sim C22A-C21A
 with sigma of 0.02
 N6-C29 \\sim N6A-C29A
 with sigma of 0.04
 C6-C5 \\sim C6A-C5A
 with sigma of 0.02
 N9-C45 \\sim N9A-C45A
 with sigma of 0.04
 C37-C36 \\sim C37A-C36A
 with sigma of 0.02
 C46-C47 \\sim C46A-C47A
 with sigma of 0.02
 N5-C24 \\sim N5A-C24A
 with sigma of 0.04
 C19-C20 \\sim C19A-C20A
 with sigma of 0.02
 C20-C21 \\sim C20A-C21A
 with sigma of 0.02
 C12-C14 \\sim C12A-C14A
 with sigma of 0.04
 C4-C5 \\sim C4A-C5A
 with sigma of 0.02
 C23-C28 \\sim C23A-C28A
 with sigma of 0.04
 C23-C25 \\sim C23A-C25A
 with sigma of 0.04
 Zn3-C23 \\sim Zn3A-C23A
 with sigma of 0.04
 Zn3-C44 \\sim Zn3A-C44A
 with sigma of 0.04
 C44-C39 \\sim C44A-C39A
 with sigma of 0.04
 Zn3-C32 \\sim Zn3A-C32A
 with sigma of 0.04
 C44-C46 \\sim C44A-C46A
 with sigma of 0.04
 Zn3-C39 \\sim Zn3A-C39A
 with sigma of 0.04
 Zn3-C28 \\sim Zn3A-C28A
 with sigma of 0.04
 Zn3-C27 \\sim Zn3A-C27A
 with sigma of 0.04
 C32-C30 \\sim C32A-C30A
 with sigma of 0.04
 Zn3-C34 \\sim Zn3A-C34A
 with sigma of 0.04
 Zn3-C38 \\sim Zn3A-C38A
 with sigma of 0.04
 C7-C9 \\sim C7A-C9A
 with sigma of 0.04
 C17-C21 \\sim C17A-C21A
 with sigma of 0.04
 C33-C37 \\sim C33A-C37A
 with sigma of 0.04
 Zn1-C12 \\sim Zn1A-C12A
 with sigma of 0.04
 Zn1-C44 \\sim Zn1A-C44A
 with sigma of 0.04
 C11-C9 \\sim C11A-C9A
 with sigma of 0.04
 Zn1-C7 \\sim Zn1A-C7A
 with sigma of 0.04
 C39-C43 \\sim C39A-C43A
 with sigma of 0.04
 Zn1-C39 \\sim Zn1A-C39A
 with sigma of 0.04
 Zn1-C2 \\sim Zn1A-C2A
 with sigma of 0.04
 Zn1-C48 \\sim Zn1A-C48A
 with sigma of 0.04
 Zn1-C43 \\sim Zn1A-C43A
 with sigma of 0.04
 C1-C5 \\sim C1A-C5A
 with sigma of 0.04
 Zn1-C6 \\sim Zn1A-C6A
 with sigma of 0.04
 C2-C6 \\sim C2A-C6A
 with sigma of 0.04
 C27-C25 \\sim C27A-C25A
 with sigma of 0.04
 Zn2-C12 \\sim Zn2A-C12A
 with sigma of 0.04
 C31-C29 \\sim C31A-C29A
 with sigma of 0.04
 Zn2-C23 \\sim Zn2A-C23A
 with sigma of 0.04
 Zn2-C7 \\sim Zn2A-C7A
 with sigma of 0.04
 C24-C26 \\sim C24A-C26A
 with sigma of 0.04
 Zn2-C11 \\sim Zn2A-C11A
 with sigma of 0.04
 Zn2-C28 \\sim Zn2A-C28A
 with sigma of 0.04
 C34-C38 \\sim C34A-C38A
 with sigma of 0.04
 Zn2-C16 \\sim Zn2A-C16A
 with sigma of 0.04
 Zn2-C18 \\sim Zn2A-C18A
 with sigma of 0.04
 C15-C13 \\sim C15A-C13A
 with sigma of 0.04
 Zn2-C22 \\sim Zn2A-C22A
 with sigma of 0.04
 C14-C16 \\sim C14A-C16A
 with sigma of 0.04
 C40-C42 \\sim C40A-C42A
 with sigma of 0.04
 C18-C22 \\sim C18A-C22A
 with sigma of 0.04
 N1-N2 \\sim N1A-N2A
 with sigma of 0.04
 C48-C46 \\sim C48A-C46A
 with sigma of 0.04
 N1-N8 \\sim N1A-N8A
 with sigma of 0.04
 N1-N3 \\sim N1A-N3A
 with sigma of 0.04
 C45-C47 \\sim C45A-C47A
 with sigma of 0.04
 N1-N9 \\sim N1A-N9A
 with sigma of 0.04
 N1-C1 \\sim N1A-C1A
 with sigma of 0.04
 N1-C8 \\sim N1A-C8A
 with sigma of 0.04
 N1-C13 \\sim N1A-C13A
 with sigma of 0.04
 C3-C5 \\sim C3A-C5A
 with sigma of 0.04
 C6-C4 \\sim C6A-C4A
 with sigma of 0.04
 N7-N8 \\sim N7A-N8A
 with sigma of 0.04
 N7-N6 \\sim N7A-N6A
 with sigma of 0.04
 N7-N9 \\sim N7A-N9A
 with sigma of 0.04
 N7-N5 \\sim N7A-N5A
 with sigma of 0.04
 N7-C33 \\sim N7A-C33A
 with sigma of 0.04
 N7-C40 \\sim N7A-C40A
 with sigma of 0.04
 N7-C45 \\sim N7A-C45A
 with sigma of 0.04
3. Rigid body (RIGU) restrains
 Zn1A, Zn2A, Zn3A, N1A, N2A, N3A, N4A, N5A, N6A, N7A, N8A, N9A, C1A, C2A, C3A,
 C4A, C5A, C6A, C7A, C8A, C9A, C10A, C11A, C12A, C13A, C14A, C15A, C16A, C17A,
 C18A, C19A, C20A, C21A, C22A, C23A, C24A, C25A, C26A, C27A, C28A, C29A, C30A,
 C31A, C32A, C33A, C34A, C35A, C36A, C37A, C38A, C39A, C40A, C41A, C42A, C43A,
 C44A, C45A, C46A, C47A, C48A
 with sigma for 1-2 distances of 0.004 and sigma for 1-3 distances of 0.004
4. Others
 Sof(Zn3A)=Sof(N7A)=Sof(C33A)=Sof(C38A)=Sof(H38A)=Sof(C37A)=Sof(H37A)=
 Sof(C36A)=Sof(H36A)=Sof(C35A)=Sof(H35A)=Sof(C34A)=Sof(H34A)=Sof(C28A)=Sof(N6A)=
 Sof(C32A)=Sof(H32A)=Sof(C31A)=Sof(H31A)=Sof(C30A)=Sof(H30A)=Sof(C29A)=
 Sof(H29A)=Sof(C27A)=Sof(H27A)=Sof(N5A)=Sof(C23A)=Sof(C24A)=Sof(H24A)=Sof(C25A)=
 Sof(H25A)=Sof(C26A)=Sof(H26A)=Sof(N9A)=Sof(C44A)=Sof(C45A)=Sof(H45A)=Sof(C46A)=
 Sof(H46A)=Sof(C47A)=Sof(H47A)=Sof(C48A)=Sof(H48A)=Sof(N8A)=Sof(C43A)=Sof(H43A)=
 Sof(C42A)=Sof(H42A)=Sof(C41A)=Sof(H41A)=Sof(C40A)=Sof(H40A)=Sof(C39A)=Sof(N4A)=
 Sof(Zn1A)=Sof(Zn2A)=Sof(N1A)=Sof(C1A)=Sof(C2A)=Sof(H2A)=Sof(C3A)=Sof(H3A)=
 Sof(C4A)=Sof(H4A)=Sof(C5A)=Sof(H5A)=Sof(C6A)=Sof(H6A)=Sof(N2A)=Sof(C11A)=
 Sof(H11A)=Sof(C10A)=Sof(H10A)=Sof(C9A)=Sof(H9A)=Sof(C8A)=Sof(H8A)=Sof(C7A)=
 Sof(N3A)=Sof(C12A)=Sof(C13A)=Sof(H13A)=Sof(C14A)=Sof(H14A)=Sof(C15A)=Sof(H15A)=
 Sof(C16A)=Sof(H16A)=Sof(C17A)=Sof(C22A)=Sof(H22A)=Sof(C21A)=Sof(H21A)=
 Sof(C20A)=Sof(H20A)=Sof(C19A)=Sof(H19A)=Sof(C18A)=Sof(H18A)=1-FVAR(1)
 Sof(Zn3)=Sof(Zn1)=Sof(Zn2)=Sof(N1)=Sof(N7)=Sof(N4)=Sof(N2)=Sof(N8)=Sof(N3)=
 Sof(N6)=Sof(N9)=Sof(N5)=Sof(C12)=Sof(C23)=Sof(C44)=Sof(C32)=Sof(H32)=Sof(C7)=
 Sof(C17)=Sof(C33)=Sof(C11)=Sof(H11)=Sof(C39)=Sof(C1)=Sof(C2)=Sof(H2)=Sof(C28)=
 Sof(C27)=Sof(H27)=Sof(C10)=Sof(H10)=Sof(C31)=Sof(H31)=Sof(C29)=Sof(H29)=
 Sof(C24)=Sof(H24)=Sof(C34)=Sof(H34)=Sof(C26)=Sof(H26)=Sof(C15)=Sof(H15)=
 Sof(C14)=Sof(H14)=Sof(C9)=Sof(H9)=Sof(C16)=Sof(H16)=Sof(C8)=Sof(H8)=Sof(C13)=
 Sof(H13)=Sof(C40)=Sof(H40)=Sof(C18)=Sof(H18)=Sof(C25)=Sof(H25)=Sof(C48)=
 Sof(H48)=Sof(C30)=Sof(H30)=Sof(C45)=Sof(H45)=Sof(C38)=Sof(H38)=Sof(C43)=
 Sof(H43)=Sof(C3)=Sof(H3)=Sof(C42)=Sof(H42)=Sof(C35)=Sof(H35)=Sof(C22)=Sof(H22)=
 Sof(C41)=Sof(H41)=Sof(C6)=Sof(H6)=Sof(C37)=Sof(H37)=Sof(C46)=Sof(H46)=Sof(C36)=
 Sof(H36)=Sof(C19)=Sof(H19)=Sof(C20)=Sof(H20)=Sof(C47)=Sof(H47)=Sof(C21)=
 Sof(H21)=Sof(C4)=Sof(H4)=Sof(C5)=Sof(H5)=FVAR(1)
 Fixed Uiso: N7A(0.05) C33A(0.05) C38A(0.05) C37A(0.05) C36A(0.05) C35A(0.05)
 C34A(0.05) C28A(0.05) N6A(0.05) C32A(0.05) C31A(0.05) C30A(0.05) C29A(0.05)
 C27A(0.05) N5A(0.05) C23A(0.05) C24A(0.05) C25A(0.05) C26A(0.05) N9A(0.05)
 C44A(0.05) C45A(0.05) C46A(0.05) C47A(0.05) C48A(0.05) N8A(0.05) C43A(0.05)
 C42A(0.05) C41A(0.05) C40A(0.05) C39A(0.05) N4A(0.05) N1A(0.05) C1A(0.05)
 C2A(0.05) C3A(0.05) C4A(0.05) C5A(0.05) C6A(0.05) N2A(0.05) C11A(0.05)
 C10A(0.05) C9A(0.05) C8A(0.05) C7A(0.05) N3A(0.05) C12A(0.05) C13A(0.05)
 C14A(0.05) C15A(0.05) C16A(0.05) C17A(0.05) C22A(0.05) C21A(0.05) C20A(0.05)
 C19A(0.05) C18A(0.05)
5.a Aromatic/amide H refined with riding coordinates:
 C32(H32), C11(H11), C2(H2), C27(H27), C10(H10), C31(H31), C29(H29), C24(H24),
 C34(H34), C26(H26), C15(H15), C14(H14), C9(H9), C16(H16), C8(H8), C13(H13),
 C40(H40), C18(H18), C25(H25), C48(H48), C30(H30), C45(H45), C38(H38), C43(H43),
  C3(H3), C42(H42), C35(H35), C22(H22), C41(H41), C6(H6), C53(D53), C54(D54),
 C55(D55), C37(H37), C46(H46), C36(H36), C19(H19), C20(H20), C47(H47), C21(H21),
  C4(H4), C5(H5), C57(D57), C56(D56), C58(D58), C50(D50), C51(D51), C49(D49),
 C52(D52), C38A(H38A), C37A(H37A), C36A(H36A), C35A(H35A), C34A(H34A),
 C32A(H32A), C31A(H31A), C30A(H30A), C29A(H29A), C27A(H27A), C24A(H24A),
 C25A(H25A), C26A(H26A), C45A(H45A), C46A(H46A), C47A(H47A), C48A(H48A),
 C43A(H43A), C42A(H42A), C41A(H41A), C40A(H40A), C2A(H2A), C3A(H3A), C4A(H4A),
 C5A(H5A), C6A(H6A), C11A(H11A), C10A(H10A), C9A(H9A), C8A(H8A), C13A(H13A),
 C14A(H14A), C15A(H15A), C16A(H16A), C22A(H22A), C21A(H21A), C20A(H20A),
 C19A(H19A), C18A(H18A)
5.b Fitted hexagon refined as free rotating group:
 C33A(C38A,C37A,C36A,C35A,C34A), C28A(N6A,C32A,C31A,C30A,C29A), C27A(N5A,C23A,
 C24A,C25A,C26A), N9A(C44A,C45A,C46A,C47A,C48A), N8A(C43A,C42A,C41A,C40A,C39A),
 C1A(C2A,C3A,C4A,C5A,C6A), N2A(C11A,C10A,C9A,C8A,C7A), N3A(C12A,C13A,C14A,C15A,
 C16A), C17A(C22A,C21A,C20A,C19A,C18A)
;
_olex2_submission_special_instructions 'No special instructions were received'
_oxdiff_exptl_absorpt_empirical_details
;
Empirical correction (ABSPACK) includes:
- Absorption correction using spherical harmonics
- Frame scaling
;
_oxdiff_exptl_absorpt_empirical_full_max 1.102
_oxdiff_exptl_absorpt_empirical_full_min 0.937

loop_
_space_group_symop_operation_xyz
'x, y, z'
'-x, y, -z+1/2'
'-x, -y, -z'
'x, -y, z-1/2'

loop_
_atom_site_label
_atom_site_type_symbol
_atom_site_fract_x
_atom_site_fract_y
_atom_site_fract_z
_atom_site_U_iso_or_equiv
_atom_site_adp_type
_atom_site_occupancy
_atom_site_site_symmetry_order
_atom_site_calc_flag
_atom_site_refinement_flags_posn
_atom_site_refinement_flags_adp
_atom_site_refinement_flags_occupancy
_atom_site_disorder_assembly
_atom_site_disorder_group
Zn Zn 0.18364(2) 0.20116(2) 0.51532(2) 0.01554(7) Uani 0.9501(7) 1 d D . P A 1
Zn1 Zn 0.23465(2) 0.25678(2) 0.24963(2) 0.01620(7) Uani 0.9501(7) 1 d D . P A 1
Zn2 Zn 0.42795(2) 0.24791(2) 0.50794(2) 0.01456(7) Uani 0.9501(7) 1 d D . P A 1
N1 N 0.33003(10) 0.26585(13) 0.32681(11) 0.0164(4) Uani 0.9501(7) 1 d D . P A 1
N7 N 0.16954(10) 0.21456(13) 0.39543(11) 0.0168(4) Uani 0.9501(7) 1 d D . P A 1
N4 N 0.34794(10) 0.22455(13) 0.55360(11) 0.0153(4) Uani 0.9501(7) 1 d D . P A 1
N2 N 0.41172(10) 0.16344(13) 0.40987(11) 0.0160(4) Uani 0.9501(7) 1 d D . P A 1
N8 N 0.17627(10) 0.33474(14) 0.30169(11) 0.0185(4) Uani 0.9501(7) 1 d D . P A 1
N3 N 0.39647(10) 0.35987(13) 0.43412(11) 0.0164(4) Uani 0.9501(7) 1 d D . P A 1
N6 N 0.26298(10) 0.10983(13) 0.55213(11) 0.0171(4) Uani 0.9501(7) 1 d D . P A 1
N9 N 0.19636(10) 0.13904(14) 0.28581(12) 0.0192(4) Uani 0.9501(7) 1 d D . P A 1
N5 N 0.24906(10) 0.30777(13) 0.56235(11) 0.0172(4) Uani 0.9501(7) 1 d D . P A 1
C12 C 0.35204(12) 0.35053(15) 0.36113(14) 0.0170(5) Uani 0.9501(7) 1 d D . P A 1
C23 C 0.31573(12) 0.30231(15) 0.57239(13) 0.0157(5) Uani 0.9501(7) 1 d D . P A 1
C44 C 0.17529(12) 0.13602(16) 0.35217(14) 0.0179(5) Uani 0.9501(7) 1 d D . P A 1
C32 C 0.24815(13) 0.01891(16) 0.55935(14) 0.0194(5) Uani 0.9501(7) 1 d D . P A 1
H H 0.204326 0.004402 0.558825 0.023 Uiso 0.9501(7) 1 calc R U P A 1
C7 C 0.36655(12) 0.18358(15) 0.34022(14) 0.0165(5) Uani 0.9501(7) 1 d D . P A 1
C17 C 0.52062(12) 0.23702(15) 0.58076(14) 0.0169(5) Uani 0.9501(7) 1 d D . P A 1
C33 C 0.10867(12) 0.18619(15) 0.56424(14) 0.0191(5) Uani 0.9501(7) 1 d D . P A 1
C11 C 0.44641(13) 0.08230(15) 0.41637(14) 0.0185(5) Uani 0.9501(7) 1 d D . P A 1
HA H 0.478777 0.070228 0.464106 0.022 Uiso 0.9501(7) 1 calc R U P A 1
C39 C 0.15716(11) 0.30370(16) 0.36522(14) 0.0174(5) Uani 0.9501(7) 1 d D . P A 1
C1 C 0.23155(13) 0.27427(16) 0.13621(13) 0.0185(5) Uani 0.9501(7) 1 d D . P A 1
C2 C 0.28961(13) 0.29912(17) 0.11524(15) 0.0215(5) Uani 0.9501(7) 1 d D . P A 1
HB H 0.329703 0.305292 0.155324 0.026 Uiso 0.9501(7) 1 calc R U P A 1
C28 C 0.32678(12) 0.13333(15) 0.55667(12) 0.0162(5) Uani 0.9501(7) 1 d D . P A 1
C27 C 0.22319(13) 0.38788(16) 0.58170(14) 0.0196(5) Uani 0.9501(7) 1 d D . P A 1
HC H 0.177201 0.390169 0.575557 0.023 Uiso 0.9501(7) 1 calc R U P A 1
C10 C 0.43699(14) 0.01677(16) 0.35728(14) 0.0205(5) Uani 0.9501(7) 1 d D . P A 1
HD H 0.461310 -0.038836 0.365046 0.025 Uiso 0.9501(7) 1 calc R U P A 1
C31 C 0.29221(14) -0.05290(17) 0.56730(16) 0.0232(6) Uani 0.9501(7) 1 d D . P A 1
HE H 0.278908 -0.114670 0.570306 0.028 Uiso 0.9501(7) 1 calc R U P A 1
C29 C 0.37583(13) 0.06230(18) 0.56655(16) 0.0217(5) Uani 0.9501(7) 1 d D . P A 1
HF H 0.420078 0.078143 0.570188 0.026 Uiso 0.9501(7) 1 calc R U P A 1
C24 C 0.35717(12) 0.38073(16) 0.60399(15) 0.0188(5) Uani 0.9501(7) 1 d D . P A 1
HG H 0.403388 0.376791 0.612354 0.023 Uiso 0.9501(7) 1 calc R U P A 1
C34 C 0.11257(13) 0.22523(17) 0.63852(14) 0.0220(5) Uani 0.9501(7) 1 d D . P A 1
HH H 0.150994 0.258347 0.664819 0.026 Uiso 0.9501(7) 1 calc R U P A 1
C26 C 0.26038(13) 0.46614(17) 0.60983(16) 0.0217(5) Uani 0.9501(7) 1 d D . P A 1
HI H 0.240032 0.520742 0.620460 0.026 Uiso 0.9501(7) 1 calc R U P A 1
C15 C 0.39680(14) 0.52678(17) 0.41948(16) 0.0234(5) Uani 0.9501(7) 1 d D . P A 1
HJ H 0.412988 0.584816 0.440410 0.028 Uiso 0.9501(7) 1 calc R U P A 1
C14 C 0.34968(14) 0.51909(16) 0.34519(15) 0.0242(6) Uani 0.9501(7) 1 d D . P A 1
HK H 0.333292 0.572407 0.315602 0.029 Uiso 0.9501(7) 1 calc R U P A 1
C9 C 0.38978(13) 0.03616(17) 0.28515(14) 0.0215(5) Uani 0.9501(7) 1 d D . P A 1
HL H 0.381732 -0.006511 0.243437 0.026 Uiso 0.9501(7) 1 calc R U P A 1
C16 C 0.41813(13) 0.44630(16) 0.46008(14) 0.0206(5) Uani 0.9501(7) 1 d D . P A 1
HM H 0.449952 0.451186 0.509303 0.025 Uiso 0.9501(7) 1 calc R U P A 1
C8 C 0.35532(13) 0.11931(17) 0.27667(14) 0.0212(5) Uani 0.9501(7) 1 d D . P A 1
HN H 0.324206 0.133484 0.228471 0.025 Uiso 0.9501(7) 1 calc R U P A 1
C13 C 0.32803(13) 0.43265(17) 0.31659(14) 0.0209(5) Uani 0.9501(7) 1 d D . P A 1
HO H 0.296904 0.427254 0.266917 0.025 Uiso 0.9501(7) 1 calc R U P A 1
C40 C 0.12207(14) 0.36530(18) 0.40263(15) 0.0228(5) Uani 0.9501(7) 1 d D . P A 1
HP H 0.108307 0.344480 0.445838 0.027 Uiso 0.9501(7) 1 calc R U P A 1
C18 C 0.57612(13) 0.2148(2) 0.55351(16) 0.0219(5) Uani 0.9501(7) 1 d D . P A 1
HQ H 0.570066 0.210423 0.498998 0.026 Uiso 0.9501(7) 1 calc R U P A 1
C25 C 0.32953(12) 0.46156(16) 0.62207(16) 0.0205(5) Uani 0.9501(7) 1 d D . P A 1
HR H 0.356561 0.512863 0.642281 0.025 Uiso 0.9501(7) 1 calc R U P A 1
C48 C 0.19749(13) 0.05928(18) 0.24542(16) 0.0253(6) Uani 0.9501(7) 1 d D . P A 1
HS H 0.209550 0.063166 0.198261 0.030 Uiso 0.9501(7) 1 calc R U P A 1
C30 C 0.35856(14) -0.03018(17) 0.57081(16) 0.0252(6) Uani 0.9501(7) 1 d D . P A 1
HT H 0.390638 -0.077043 0.575973 0.030 Uiso 0.9501(7) 1 calc R U P A 1
C45 C 0.15813(14) 0.04833(18) 0.37904(15) 0.0228(5) Uani 0.9501(7) 1 d D . P A 1
HU H 0.143646 0.045619 0.424625 0.027 Uiso 0.9501(7) 1 calc R U P A 1
C38 C 0.04904(13) 0.13702(18) 0.52790(16) 0.0257(6) Uani 0.9501(7) 1 d D . P A 1
HV H 0.043871 0.110144 0.478208 0.031 Uiso 0.9501(7) 1 calc R U P A 1
C43 C 0.15943(13) 0.42214(18) 0.27468(15) 0.0249(5) Uani 0.9501(7) 1 d D . P A 1
HW H 0.170906 0.441174 0.229451 0.030 Uiso 0.9501(7) 1 calc R U P A 1
C3 C 0.28990(18) 0.3149(2) 0.03746(16) 0.0295(6) Uani 0.9501(7) 1 d D . P A 1
HX H 0.329528 0.331839 0.026163 0.035 Uiso 0.9501(7) 1 calc R U P A 1
C42 C 0.12662(15) 0.48465(19) 0.30933(17) 0.0306(6) Uani 0.9501(7) 1 d D . P A 1
HY H 0.116906 0.544882 0.289177 0.037 Uiso 0.9501(7) 1 calc R U P A 1
C35 C 0.06113(14) 0.21636(19) 0.67452(16) 0.0288(6) Uani 0.9501(7) 1 d D . P A 1
HZ H 0.065371 0.244141 0.723679 0.035 Uiso 0.9501(7) 1 calc R U P A 1
C22 C 0.53410(14) 0.24339(19) 0.66287(15) 0.0270(6) Uani 0.9501(7) 1 d D . P A 1
H1 H 0.498997 0.258161 0.684066 0.032 Uiso 0.9501(7) 1 calc R U P A 1
C41 C 0.10816(14) 0.45501(19) 0.37602(16) 0.0278(6) Uani 0.9501(7) 1 d D . P A 1
H2 H 0.086598 0.495884 0.402125 0.033 Uiso 0.9501(7) 1 calc R U P A 1
C6 C 0.17364(14) 0.2641(2) 0.07293(15) 0.0274(6) Uani 0.9501(7) 1 d D . P A 1
H3 H 0.133983 0.246302 0.083750 0.033 Uiso 0.9501(7) 1 calc R U P A 1
C53 C 0.04499(14) 0.44551(19) 0.05453(17) 0.0337(6) Uani 1 1 d . . . . .
D D 0.075538 0.408808 0.091474 0.040 Uiso 1 1 calc R U . . .
C54 C 0.04125(14) 0.54067(19) 0.06759(17) 0.0316(6) Uani 1 1 d . . . . .
DA D 0.069115 0.567724 0.113297 0.038 Uiso 1 1 calc R U . . .
C55 C -0.00368(14) 0.59521(18) 0.01294(17) 0.0314(6) Uani 1 1 d . . . . .
DB D -0.006192 0.659229 0.021450 0.038 Uiso 1 1 calc R U . . .
C37 C -0.00262(15) 0.1274(2) 0.5642(2) 0.0362(7) Uani 0.9501(7) 1 d D . P A 1
H4 H -0.041384 0.094443 0.538806 0.043 Uiso 0.9501(7) 1 calc R U P A 1
C46 C 0.16261(15) -0.03240(18) 0.33867(16) 0.0284(6) Uani 0.9501(7) 1 d D . P A 1
H5 H 0.152773 -0.090004 0.357504 0.034 Uiso 0.9501(7) 1 calc R U P A 1
C36 C 0.00412(15) 0.1669(2) 0.63795(18) 0.0339(7) Uani 0.9501(7) 1 d D . P A 1
H6 H -0.029804 0.159949 0.662715 0.041 Uiso 0.9501(7) 1 calc R U P A 1
C19 C 0.63989(14) 0.1989(3) 0.6045(2) 0.0303(7) Uani 0.9501(7) 1 d D . P A 1
H7 H 0.675224 0.183517 0.583887 0.036 Uiso 0.9501(7) 1 calc R U P A 1
C20 C 0.65066(15) 0.2060(4) 0.6851(3) 0.0348(7) Uani 0.9501(7) 1 d D . P A 1
H8 H 0.693243 0.195537 0.719321 0.042 Uiso 0.9501(7) 1 calc R U P A 1
C47 C 0.18214(16) -0.02696(19) 0.26895(18) 0.0316(6) Uani 0.9501(7) 1 d D . P A 1
H9 H 0.184627 -0.080303 0.239451 0.038 Uiso 0.9501(7) 1 calc R U P A 1
C21 C 0.59777(17) 0.2287(3) 0.71499(18) 0.0365(8) Uani 0.9501(7) 1 d D . P A 1
H10 H 0.604574 0.234178 0.769556 0.044 Uiso 0.9501(7) 1 calc R U P A 1
C4 C 0.23144(19) 0.3054(4) -0.02318(17) 0.0384(9) Uani 0.9501(7) 1 d D . P A 1
H11 H 0.231367 0.316409 -0.075507 0.046 Uiso 0.9501(7) 1 calc R U P A 1
C5 C 0.17281(17) 0.2796(3) -0.00600(16) 0.0397(8) Uani 0.9501(7) 1 d D . P A 1
H12 H 0.133167 0.272542 -0.046663 0.048 Uiso 0.9501(7) 1 calc R U P A 1
C57 C 0.51233(16) 0.3485(3) 0.3307(2) 0.0553(10) Uani 1 1 d . . . . .
DC D 0.520792 0.348205 0.385654 0.066 Uiso 1 1 calc R U . . .
C56 C 0.50572(16) 0.4315(3) 0.2906(2) 0.0605(11) Uani 1 1 d . . . . .
DD D 0.508947 0.487820 0.318068 0.073 Uiso 1 1 calc R U . . .
C58 C 0.50655(17) 0.2662(3) 0.2902(2) 0.0553(9) Uani 1 1 d . . . . .
DE D 0.511565 0.209776 0.317732 0.066 Uiso 1 1 calc R U . . .
C50 C 0.02286(17) 0.2102(4) 0.1946(2) 0.0643(12) Uani 1 1 d . . . . .
DF D 0.038695 0.240922 0.156718 0.077 Uiso 1 1 calc R U . . .
C51 C 0.000000 0.2607(4) 0.250000 0.0613(16) Uani 1 2 d S T P . .
DG D -0.000001 0.325809 0.250000 0.074 Uiso 1 2 calc R U P . .
C49 C 0.0215(2) 0.1153(4) 0.1972(2) 0.0745(14) Uani 1 1 d . . . . .
DH D 0.036458 0.081371 0.160203 0.089 Uiso 1 1 calc R U . . .
C52 C 0.000000 0.0699(5) 0.250000 0.087(2) Uani 1 2 d S T P . .
DI D 0.000000 0.004793 0.250001 0.104 Uiso 1 2 calc R U P . .
ZnA Zn 0.1590(3) 0.2007(4) 0.4676(4) 0.0169(13) Uiso 0.0499(7) 1 d D . P A 2
N7A N 0.1685(18) 0.2191(18) 0.3596(14) 0.050 Uiso 0.0499(7) 1 d D U P A 2
C33A C 0.0719(9) 0.188(3) 0.4925(18) 0.050 Uiso 0.0499(7) 1 d DG U P A 2
C38A C 0.0108(12) 0.200(3) 0.4351(18) 0.050 Uiso 0.0499(7) 1 d DG U P A 2
H38A H 0.009434 0.229649 0.387259 0.060 Uiso 0.0499(7) 1 calc R U P A 2
C37A C -0.0483(10) 0.169(3) 0.449(2) 0.050 Uiso 0.0499(7) 1 d DG U P A 2
H37A H -0.089126 0.177271 0.410764 0.060 Uiso 0.0499(7) 1 calc R U P A 2
C36A C -0.0462(14) 0.125(3) 0.521(3) 0.050 Uiso 0.0499(7) 1 d DG U P A 2
H36A H -0.085755 0.104259 0.530077 0.060 Uiso 0.0499(7) 1 calc R U P A 2
C35A C 0.0148(18) 0.113(4) 0.578(2) 0.050 Uiso 0.0499(7) 1 d DG U P A 2
H35A H 0.016176 0.083624 0.625887 0.060 Uiso 0.0499(7) 1 calc R U P A 2
C34A C 0.0739(13) 0.144(4) 0.5640(19) 0.050 Uiso 0.0499(7) 1 d DG U P A 2
H34A H 0.114736 0.136001 0.602383 0.060 Uiso 0.0499(7) 1 calc R U P A 2
C28A C 0.3028(11) 0.1274(18) 0.536(3) 0.050 Uiso 0.0499(7) 1 d DG U P A 2
N6A N 0.2357(10) 0.1068(15) 0.528(2) 0.050 Uiso 0.0499(7) 1 d DG U P A 2
C32A C 0.2167(14) 0.0159(18) 0.540(3) 0.050 Uiso 0.0499(7) 1 d DG U P A 2
H32A H 0.171736 0.002068 0.533983 0.060 Uiso 0.0499(7) 1 calc R U P A 2
C31A C 0.265(2) -0.0544(16) 0.560(3) 0.050 Uiso 0.0499(7) 1 d DG U P A 2
H31A H 0.252099 -0.115200 0.568568 0.060 Uiso 0.0499(7) 1 calc R U P A 2
C30A C 0.3320(17) -0.034(2) 0.569(3) 0.050 Uiso 0.0499(7) 1 d DG U P A 2
H30A H 0.364176 -0.080768 0.582875 0.060 Uiso 0.0499(7) 1 calc R U P A 2
C29A C 0.3510(11) 0.057(2) 0.557(3) 0.050 Uiso 0.0499(7) 1 d DG U P A 2
H29A H 0.395891 0.070933 0.562597 0.060 Uiso 0.0499(7) 1 calc R U P A 2
C27A C 0.1960(13) 0.380(2) 0.559(3) 0.050 Uiso 0.0499(7) 1 d DG U P A 2
H27A H 0.149492 0.383719 0.547971 0.060 Uiso 0.0499(7) 1 calc R U P A 2
N5A N 0.2254(10) 0.2995(17) 0.539(2) 0.050 Uiso 0.0499(7) 1 d DG U P A 2
C23A C 0.2948(11) 0.294(2) 0.555(3) 0.050 Uiso 0.0499(7) 1 d DG U P A 2
C24A C 0.3349(12) 0.368(3) 0.592(3) 0.050 Uiso 0.0499(7) 1 d DG U P A 2
H24A H 0.381329 0.364162 0.603088 0.060 Uiso 0.0499(7) 1 calc R U P A 2
C25A C 0.3054(19) 0.448(2) 0.612(3) 0.050 Uiso 0.0499(7) 1 d DG U P A 2
H25A H 0.332230 0.498263 0.636519 0.060 Uiso 0.0499(7) 1 calc R U P A 2
C26A C 0.236(2) 0.454(2) 0.596(3) 0.050 Uiso 0.0499(7) 1 d DG U P A 2
H26A H 0.216311 0.508043 0.608962 0.060 Uiso 0.0499(7) 1 calc R U P A 2
N9A N 0.2277(17) 0.1462(13) 0.2780(19) 0.050 Uiso 0.0499(7) 1 d DG U P A 2
C44A C 0.199(2) 0.1427(16) 0.341(2) 0.050 Uiso 0.0499(7) 1 d DG U P A 2
C45A C 0.170(3) 0.060(2) 0.357(3) 0.050 Uiso 0.0499(7) 1 d DG U P A 2
H45A H 0.150250 0.057781 0.398485 0.060 Uiso 0.0499(7) 1 calc R U P A 2
C46A C 0.169(3) -0.0189(17) 0.310(3) 0.050 Uiso 0.0499(7) 1 d DG U P A 2
H46A H 0.149858 -0.074179 0.321125 0.060 Uiso 0.0499(7) 1 calc R U P A 2
C47A C 0.198(3) -0.0154(16) 0.248(3) 0.050 Uiso 0.0499(7) 1 d DG U P A 2
H47A H 0.198131 -0.068334 0.216791 0.060 Uiso 0.0499(7) 1 calc R U P A 2
C48A C 0.227(2) 0.0671(18) 0.232(2) 0.050 Uiso 0.0499(7) 1 d DG U P A 2
H48A H 0.246796 0.069470 0.189818 0.060 Uiso 0.0499(7) 1 calc R U P A 2
N8A N 0.2074(15) 0.3424(16) 0.2947(19) 0.050 Uiso 0.0499(7) 1 d DG U P A 2
C43A C 0.191(2) 0.4304(19) 0.261(2) 0.050 Uiso 0.0499(7) 1 d DG U P A 2
H43A H 0.209036 0.451397 0.221595 0.060 Uiso 0.0499(7) 1 calc R U P A 2
C42A C 0.146(2) 0.487(2) 0.287(3) 0.050 Uiso 0.0499(7) 1 d DG U P A 2
H42A H 0.135053 0.546015 0.264207 0.060 Uiso 0.0499(7) 1 calc R U P A 2
C41A C 0.119(2) 0.456(2) 0.346(3) 0.050 Uiso 0.0499(7) 1 d DG U P A 2
H41A H 0.089100 0.493721 0.362867 0.060 Uiso 0.0499(7) 1 calc R U P A 2
C40A C 0.136(2) 0.368(2) 0.379(3) 0.050 Uiso 0.0499(7) 1 d DG U P A 2
H40A H 0.117130 0.346810 0.418915 0.060 Uiso 0.0499(7) 1 calc R U P A 2
C39A C 0.180(2) 0.3111(18) 0.354(2) 0.050 Uiso 0.0499(7) 1 d DG U P A 2
N4A N 0.3304(10) 0.211(2) 0.570(2) 0.050 Uiso 0.0499(7) 1 d D U P A 2
Zn1A Zn 0.2803(3) 0.2654(3) 0.2556(3) 0.0130(13) Uiso 0.0499(7) 1 d D . P A 2
Zn2A Zn 0.4179(2) 0.2229(3) 0.5466(3) 0.0117(13) Uiso 0.0499(7) 1 d D . P A 2
N1A N 0.3655(12) 0.268(2) 0.3409(14) 0.050 Uiso 0.0499(7) 1 d D U P A 2
C1A C 0.2606(19) 0.283(3) 0.1378(10) 0.050 Uiso 0.0499(7) 1 d DG U P A 2
C2A C 0.308(2) 0.307(4) 0.098(2) 0.050 Uiso 0.0499(7) 1 d DG U P A 2
H2A H 0.352433 0.315288 0.126582 0.060 Uiso 0.0499(7) 1 calc R U P A 2
C3A C 0.288(4) 0.319(6) 0.016(2) 0.050 Uiso 0.0499(7) 1 d DG U P A 2
H3A H 0.319168 0.335038 -0.010319 0.060 Uiso 0.0499(7) 1 calc R U P A 2
C4A C 0.221(4) 0.307(7) -0.0262(12) 0.050 Uiso 0.0499(7) 1 d DG U P A 2
H4A H 0.207427 0.314525 -0.081121 0.060 Uiso 0.0499(7) 1 calc R U P A 2
C5A C 0.174(3) 0.282(7) 0.013(2) 0.050 Uiso 0.0499(7) 1 d DG U P A 2
H5A H 0.128950 0.274261 -0.015023 0.060 Uiso 0.0499(7) 1 calc R U P A 2
C6A C 0.1937(19) 0.271(5) 0.095(2) 0.050 Uiso 0.0499(7) 1 d DG U P A 2
H6A H 0.162214 0.254511 0.121878 0.060 Uiso 0.0499(7) 1 calc R U P A 2
N2A N 0.4136(18) 0.1497(18) 0.4401(11) 0.050 Uiso 0.0499(7) 1 d DG U P A 2
C11A C 0.449(2) 0.066(2) 0.4507(16) 0.050 Uiso 0.0499(7) 1 d DG U P A 2
H11A H 0.474283 0.047914 0.501254 0.060 Uiso 0.0499(7) 1 calc R U P A 2
C10A C 0.447(3) 0.009(2) 0.386(2) 0.050 Uiso 0.0499(7) 1 d DG U P A 2
H10A H 0.470649 -0.047076 0.392732 0.060 Uiso 0.0499(7) 1 calc R U P A 2
C9A C 0.409(3) 0.036(3) 0.3100(17) 0.050 Uiso 0.0499(7) 1 d DG U P A 2
H9A H 0.407793 -0.002155 0.266546 0.060 Uiso 0.0499(7) 1 calc R U P A 2
C8A C 0.374(3) 0.120(3) 0.2995(12) 0.050 Uiso 0.0499(7) 1 d DG U P A 2
H8A H 0.348569 0.137757 0.248880 0.060 Uiso 0.0499(7) 1 calc R U P A 2
C7A C 0.376(2) 0.177(2) 0.3645(13) 0.050 Uiso 0.0499(7) 1 d DG U P A 2
N3A N 0.4014(17) 0.3430(13) 0.4683(13) 0.050 Uiso 0.0499(7) 1 d DG U P A 2
C12A C 0.359(2) 0.3383(17) 0.3915(14) 0.050 Uiso 0.0499(7) 1 d DG U P A 2
C13A C 0.341(2) 0.420(2) 0.3468(16) 0.050 Uiso 0.0499(7) 1 d DG U P A 2
H13A H 0.312563 0.416404 0.295421 0.060 Uiso 0.0499(7) 1 calc R U P A 2
C14A C 0.366(3) 0.5055(17) 0.379(2) 0.050 Uiso 0.0499(7) 1 d DG U P A 2
H14A H 0.354787 0.559880 0.348946 0.060 Uiso 0.0499(7) 1 calc R U P A 2
C15A C 0.409(2) 0.5102(13) 0.456(2) 0.050 Uiso 0.0499(7) 1 d DG U P A 2
H15A H 0.426164 0.567744 0.477119 0.060 Uiso 0.0499(7) 1 calc R U P A 2
C16A C 0.4267(19) 0.4290(16) 0.5004(17) 0.050 Uiso 0.0499(7) 1 d DG U P A 2
H16A H 0.455318 0.432131 0.551770 0.060 Uiso 0.0499(7) 1 calc R U P A 2
C17A C 0.5147(9) 0.217(4) 0.6091(18) 0.050 Uiso 0.0499(7) 1 d DG U P A 2
C22A C 0.5363(19) 0.219(4) 0.6917(18) 0.050 Uiso 0.0499(7) 1 d DG U P A 2
H22A H 0.505150 0.222206 0.720690 0.060 Uiso 0.0499(7) 1 calc R U P A 2
C21A C 0.605(2) 0.215(7) 0.731(3) 0.050 Uiso 0.0499(7) 1 d DG U P A 2
H21A H 0.619046 0.216279 0.786143 0.060 Uiso 0.0499(7) 1 calc R U P A 2
C20A C 0.6512(12) 0.210(8) 0.688(4) 0.050 Uiso 0.0499(7) 1 d DG U P A 2
H20A H 0.696864 0.207404 0.713754 0.060 Uiso 0.0499(7) 1 calc R U P A 2
C19A C 0.6296(13) 0.208(8) 0.605(4) 0.050 Uiso 0.0499(7) 1 d DG U P A 2
H19A H 0.660787 0.204455 0.575913 0.060 Uiso 0.0499(7) 1 calc R U P A 2
C18A C 0.5614(16) 0.212(5) 0.566(3) 0.050 Uiso 0.0499(7) 1 d DG U P A 2
H18A H 0.546891 0.210381 0.510458 0.060 Uiso 0.0499(7) 1 calc R U P A 2

loop_
_atom_site_aniso_label
_atom_site_aniso_U_11
_atom_site_aniso_U_22
_atom_site_aniso_U_33
_atom_site_aniso_U_23
_atom_site_aniso_U_13
_atom_site_aniso_U_12
Zn 0.01561(15) 0.01468(13) 0.01796(15) 0.00018(10) 0.00739(12) -0.00054(10)
Zn1 0.01664(17) 0.01746(13) 0.01447(13) 0.00025(10) 0.00433(10) 0.00200(11)
Zn2 0.01385(14) 0.01379(12) 0.01581(13) -0.00002(10) 0.00379(10) 0.00116(10)
N1 0.0129(10) 0.0159(9) 0.0190(9) 0.0013(7) 0.0022(8) 0.0018(8)
N7 0.0189(11) 0.0182(9) 0.0142(9) 0.0001(7) 0.0061(8) 0.0005(8)
N4 0.0154(10) 0.0143(9) 0.0181(10) 0.0014(7) 0.0077(8) 0.0005(7)
N2 0.0183(11) 0.0145(9) 0.0160(9) 0.0012(7) 0.0060(8) 0.0010(8)
N8 0.0138(11) 0.0234(10) 0.0189(10) -0.0002(8) 0.0058(8) 0.0040(8)
N3 0.0170(11) 0.0158(9) 0.0177(10) 0.0043(7) 0.0070(8) 0.0009(8)
N6 0.0182(11) 0.0165(9) 0.0158(10) 0.0026(7) 0.0034(8) 0.0000(8)
N9 0.0150(11) 0.0209(10) 0.0212(10) -0.0034(8) 0.0047(8) -0.0030(8)
N5 0.0167(11) 0.0165(9) 0.0183(10) -0.0001(8) 0.0047(8) -0.0002(8)
C12 0.0174(12) 0.0119(10) 0.0259(12) -0.0016(9) 0.0130(10) -0.0006(9)
C23 0.0265(13) 0.0116(10) 0.0099(10) 0.0024(8) 0.0067(9) 0.0030(9)
C44 0.0102(12) 0.0202(11) 0.0198(11) -0.0051(9) -0.0014(9) -0.0012(9)
C32 0.0190(13) 0.0208(12) 0.0176(12) 0.0018(9) 0.0036(10) -0.0029(10)
C7 0.0153(12) 0.0125(10) 0.0242(12) 0.0022(9) 0.0094(10) -0.0011(9)
C17 0.0167(12) 0.0114(10) 0.0223(12) -0.0009(9) 0.0052(9) -0.0002(9)
C33 0.0177(13) 0.0136(10) 0.0288(12) 0.0085(9) 0.0111(10) 0.0038(9)
C11 0.0236(14) 0.0155(11) 0.0164(11) 0.0039(9) 0.0056(10) 0.0038(9)
C39 0.0106(12) 0.0167(11) 0.0213(11) 0.0009(9) -0.0015(9) 0.0010(9)
C1 0.0247(14) 0.0150(11) 0.0166(11) 0.0007(8) 0.0071(10) 0.0059(9)
C2 0.0264(14) 0.0132(10) 0.0263(13) -0.0019(9) 0.0098(11) 0.0010(10)
C28 0.0261(14) 0.0126(10) 0.0092(10) 0.0004(8) 0.0037(9) -0.0005(9)
C27 0.0176(13) 0.0187(11) 0.0223(12) -0.0023(9) 0.0054(10) -0.0004(10)
C10 0.0267(14) 0.0143(11) 0.0197(12) 0.0025(9) 0.0051(11) 0.0084(10)
C31 0.0327(16) 0.0141(11) 0.0238(13) 0.0041(9) 0.0095(12) -0.0033(10)
C29 0.0181(13) 0.0264(13) 0.0227(12) 0.0027(10) 0.0095(11) -0.0008(10)
C24 0.0176(13) 0.0181(11) 0.0214(12) 0.0001(9) 0.0066(10) -0.0001(9)
C34 0.0216(14) 0.0214(12) 0.0237(12) 0.0049(9) 0.0073(10) 0.0030(10)
C26 0.0232(15) 0.0165(11) 0.0270(13) -0.0040(9) 0.0094(11) -0.0008(10)
C15 0.0260(15) 0.0157(11) 0.0288(13) -0.0035(10) 0.0080(11) -0.0047(10)
C14 0.0278(15) 0.0131(11) 0.0318(14) 0.0099(10) 0.0087(11) 0.0051(10)
C9 0.0261(16) 0.0180(11) 0.0178(12) -0.0042(9) 0.0018(10) 0.0006(10)
C16 0.0212(13) 0.0216(12) 0.0202(12) -0.0011(9) 0.0079(10) -0.0023(10)
C8 0.0198(14) 0.0226(12) 0.0170(11) 0.0038(9) -0.0017(10) 0.0013(10)
C13 0.0212(14) 0.0216(12) 0.0177(12) 0.0035(9) 0.0021(10) 0.0015(10)
C40 0.0222(14) 0.0306(13) 0.0182(12) 0.0032(10) 0.0098(10) 0.0027(11)
C18 0.0202(14) 0.0202(12) 0.0265(13) 0.0049(10) 0.0083(10) 0.0014(10)
C25 0.0209(14) 0.0139(11) 0.0275(13) -0.0049(9) 0.0081(11) -0.0041(9)
C48 0.0243(15) 0.0266(13) 0.0285(13) -0.0090(10) 0.0132(11) -0.0058(11)
C30 0.0297(16) 0.0204(12) 0.0278(13) 0.0031(10) 0.0118(12) 0.0129(11)
C45 0.0198(14) 0.0286(13) 0.0205(13) -0.0012(10) 0.0062(10) -0.0052(10)
C38 0.0239(15) 0.0245(13) 0.0313(14) -0.0009(11) 0.0119(11) -0.0031(11)
C43 0.0246(15) 0.0280(13) 0.0246(13) 0.0074(10) 0.0107(11) 0.0055(11)
C3 0.0439(18) 0.0198(12) 0.0332(16) 0.0016(12) 0.0247(15) 0.0020(12)
C42 0.0351(17) 0.0255(13) 0.0350(15) 0.0132(11) 0.0162(13) 0.0123(12)
C35 0.0368(17) 0.0276(13) 0.0275(13) 0.0064(11) 0.0179(12) 0.0067(12)
C22 0.0233(14) 0.0333(15) 0.0219(13) -0.0068(11) 0.0022(11) 0.0087(11)
C41 0.0283(15) 0.0268(13) 0.0323(15) -0.0005(11) 0.0152(12) 0.0133(11)
C6 0.0222(15) 0.0382(16) 0.0225(13) -0.0004(12) 0.0074(11) 0.0076(12)
C53 0.0286(15) 0.0310(14) 0.0428(16) 0.0050(12) 0.0120(12) 0.0009(11)
C54 0.0258(15) 0.0323(14) 0.0387(15) -0.0039(11) 0.0124(12) -0.0087(11)
C55 0.0307(15) 0.0203(12) 0.0490(16) -0.0010(11) 0.0207(13) -0.0042(11)
C37 0.0209(17) 0.0356(17) 0.055(2) -0.0006(14) 0.0161(15) -0.0081(12)
C46 0.0295(16) 0.0187(12) 0.0370(16) -0.0020(11) 0.0090(13) -0.0099(11)
C36 0.0324(17) 0.0337(15) 0.0468(17) 0.0074(13) 0.0296(14) 0.0025(12)
C19 0.0164(14) 0.0267(16) 0.0500(17) 0.0096(13) 0.0128(13) 0.0027(12)
C20 0.0175(14) 0.0246(14) 0.0499(18) -0.0017(13) -0.0107(12) 0.0010(11)
C47 0.0379(18) 0.0237(13) 0.0384(16) -0.0159(12) 0.0195(13) -0.0089(12)
C21 0.0387(19) 0.037(2) 0.0240(15) -0.0103(13) -0.0066(13) 0.0079(14)
C4 0.057(3) 0.0435(17) 0.0204(13) 0.0088(12) 0.0202(14) 0.0171(18)
C5 0.0346(18) 0.063(2) 0.0168(13) -0.0009(16) 0.0000(13) 0.0176(15)
C57 0.0280(18) 0.102(3) 0.0392(17) -0.0017(19) 0.0154(14) 0.0025(19)
C56 0.0210(17) 0.064(2) 0.095(3) -0.035(2) 0.0143(19) -0.0035(16)
C58 0.0325(18) 0.066(2) 0.075(2) 0.0247(19) 0.0277(18) 0.0047(16)
C50 0.0267(18) 0.120(4) 0.0406(19) 0.020(2) -0.0002(14) -0.017(2)
C51 0.040(3) 0.042(3) 0.075(4) 0.000 -0.028(3) 0.000
C49 0.051(3) 0.093(4) 0.060(3) -0.026(2) -0.016(2) 0.030(2)
C52 0.083(5) 0.058(4) 0.075(4) 0.000 -0.052(4) 0.000

loop_
_atom_type_symbol
_atom_type_description
_atom_type_scat_dispersion_real
_atom_type_scat_dispersion_imag
_atom_type_scat_source
C C 0.0033 0.0016 'International Tables Vol C Tables 4.2.6.8 and 6.1.1.4'
H H 0.0000 0.0000 'International Tables Vol C Tables 4.2.6.8 and 6.1.1.4'
D D 0.0000 0.0000 'International Tables Vol C Tables 4.2.6.8 and 6.1.1.4'
N N 0.0061 0.0033 'International Tables Vol C Tables 4.2.6.8 and 6.1.1.4'
Zn Zn 0.2839 1.4301 'International Tables Vol C Tables 4.2.6.8 and 6.1.1.4'

loop_
_exptl_crystal_face_index_h
_exptl_crystal_face_index_k
_exptl_crystal_face_index_l
_exptl_crystal_face_perp_dist
-26 -8 -1 0.0775
13 6 -23 0.1399
-7 0 -21 0.1420
6 16 -14 0.1255
4 -17 -13 0.0933
28 -4 -3 0.0610
12 17 6 0.0688
3 -2 23 0.1371
-20 12 14 0.0902
-11 18 -4 0.0938
0 -18 10 0.1272

loop_
_geom_angle_atom_site_label_1
_geom_angle_atom_site_label_2
_geom_angle_atom_site_label_3
_geom_angle
_geom_angle_site_symmetry_1
_geom_angle_site_symmetry_3
_geom_angle_publ_flag
N7 Zn N6 104.61(8) . . ?
N7 Zn N5 103.33(8) . . ?
N5 Zn N6 87.92(8) . . ?
C33 Zn N7 123.32(9) . . ?
C33 Zn N6 116.80(8) . . ?
C33 Zn N5 114.58(9) . . ?
N8 Zn1 N1 104.65(8) . . ?
N9 Zn1 N1 103.53(8) . . ?
N9 Zn1 N8 88.78(8) . . ?
C1 Zn1 N1 113.80(9) . . ?
C1 Zn1 N8 121.51(9) . . ?
C1 Zn1 N9 120.65(9) . . ?
N2 Zn2 N4 105.66(8) . . ?
N3 Zn2 N4 102.90(8) . . ?
N3 Zn2 N2 88.93(7) . . ?
C17 Zn2 N4 118.40(9) . . ?
C17 Zn2 N2 113.14(9) . . ?
C17 Zn2 N3 123.06(9) . . ?
C12 N1 Zn1 118.88(15) . . ?
C12 N1 C7 125.2(2) . . ?
C7 N1 Zn1 115.92(15) . . ?
C44 N7 Zn 118.63(15) . . ?
C39 N7 Zn 116.04(15) . . ?
C39 N7 C44 125.3(2) . . ?
C23 N4 Zn2 117.26(15) . . ?
C28 N4 Zn2 117.85(15) . . ?
C28 N4 C23 124.6(2) . . ?
C7 N2 Zn2 122.97(15) . . ?
C7 N2 C11 118.59(19) . . ?
C11 N2 Zn2 118.41(15) . . ?
C39 N8 Zn1 122.41(15) . . ?
C43 N8 Zn1 118.49(16) . . ?
C43 N8 C39 119.0(2) . . ?
C12 N3 Zn2 122.09(15) . . ?
C16 N3 Zn2 119.03(16) . . ?
C16 N3 C12 118.81(19) . . ?
C32 N6 Zn 117.15(16) . . ?
C28 N6 Zn 123.20(15) . . ?
C28 N6 C32 118.7(2) . . ?
C44 N9 Zn1 122.86(15) . . ?
C48 N9 Zn1 118.00(16) . . ?
C48 N9 C44 118.9(2) . . ?
C23 N5 Zn 123.28(15) . . ?
C23 N5 C27 118.9(2) . . ?
C27 N5 Zn 117.77(16) . . ?
N1 C12 C13 117.7(2) . . ?
N3 C12 N1 123.7(2) . . ?
N3 C12 C13 118.5(2) . . ?
N4 C23 C24 116.4(2) . . ?
N5 C23 N4 124.2(2) . . ?
N5 C23 C24 119.4(2) . . ?
N7 C44 C45 117.9(2) . . ?
N9 C44 N7 123.1(2) . . ?
N9 C44 C45 119.0(2) . . ?
N6 C32 H 117.5 . . ?
N6 C32 C31 125.0(2) . . ?
C31 C32 H 117.5 . . ?
N1 C7 C8 117.2(2) . . ?
N2 C7 N1 123.0(2) . . ?
N2 C7 C8 119.7(2) . . ?
C18 C17 Zn2 122.45(18) . . ?
C22 C17 Zn2 122.37(19) . . ?
C22 C17 C18 115.0(2) . . ?
C34 C33 Zn 120.77(18) . . ?
C34 C33 C38 115.7(2) . . ?
C38 C33 Zn 123.55(18) . . ?
N2 C11 HA 117.9 . . ?
N2 C11 C10 124.3(2) . . ?
C10 C11 HA 117.9 . . ?
N7 C39 C40 117.5(2) . . ?
N8 C39 N7 123.5(2) . . ?
N8 C39 C40 119.0(2) . . ?
C2 C1 Zn1 120.42(19) . . ?
C6 C1 Zn1 124.13(19) . . ?
C6 C1 C2 115.5(2) . . ?
C1 C2 HB 118.6 . . ?
C3 C2 C1 122.8(2) . . ?
C3 C2 HB 118.6 . . ?
N4 C28 C29 117.2(2) . . ?
N6 C28 N4 123.4(2) . . ?
N6 C28 C29 119.4(2) . . ?
N5 C27 HC 118.0 . . ?
N5 C27 C26 124.0(2) . . ?
C26 C27 HC 118.0 . . ?
C11 C10 HD 121.1 . . ?
C11 C10 C9 117.8(2) . . ?
C9 C10 HD 121.1 . . ?
C32 C31 HE 121.4 . . ?
C32 C31 C30 117.1(2) . . ?
C30 C31 HE 121.4 . . ?
C28 C29 HF 119.8 . . ?
C30 C29 C28 120.4(2) . . ?
C30 C29 HF 119.8 . . ?
C23 C24 HG 119.8 . . ?
C25 C24 C23 120.5(2) . . ?
C25 C24 HG 119.8 . . ?
C33 C34 HH 118.8 . . ?
C35 C34 C33 122.4(2) . . ?
C35 C34 HH 118.8 . . ?
C27 C26 HI 121.0 . . ?
C27 C26 C25 118.0(2) . . ?
C25 C26 HI 121.0 . . ?
C14 C15 HJ 121.2 . . ?
C16 C15 HJ 121.2 . . ?
C16 C15 C14 117.5(2) . . ?
C15 C14 HK 120.4 . . ?
C13 C14 C15 119.2(2) . . ?
C13 C14 HK 120.4 . . ?
C10 C9 HL 120.6 . . ?
C8 C9 C10 118.8(2) . . ?
C8 C9 HL 120.6 . . ?
N3 C16 C15 124.7(2) . . ?
N3 C16 HM 117.7 . . ?
C15 C16 HM 117.7 . . ?
C7 C8 HN 119.6 . . ?
C9 C8 C7 120.8(2) . . ?
C9 C8 HN 119.6 . . ?
C12 C13 HO 119.4 . . ?
C14 C13 C12 121.2(2) . . ?
C14 C13 HO 119.4 . . ?
C39 C40 HP 119.6 . . ?
C41 C40 C39 120.8(2) . . ?
C41 C40 HP 119.6 . . ?
C17 C18 HQ 118.6 . . ?
C19 C18 C17 122.8(2) . . ?
C19 C18 HQ 118.6 . . ?
C24 C25 C26 119.1(2) . . ?
C24 C25 HR 120.5 . . ?
C26 C25 HR 120.5 . . ?
N9 C48 HS 117.8 . . ?
N9 C48 C47 124.4(2) . . ?
C47 C48 HS 117.8 . . ?
C31 C30 HT 120.4 . . ?
C29 C30 C31 119.2(2) . . ?
C29 C30 HT 120.4 . . ?
C44 C45 HU 119.6 . . ?
C46 C45 C44 120.8(2) . . ?
C46 C45 HU 119.6 . . ?
C33 C38 HV 119.0 . . ?
C37 C38 C33 122.1(3) . . ?
C37 C38 HV 119.0 . . ?
N8 C43 HW 117.9 . . ?
N8 C43 C42 124.3(2) . . ?
C42 C43 HW 117.9 . . ?
C2 C3 HX 120.1 . . ?
C4 C3 C2 119.9(3) . . ?
C4 C3 HX 120.1 . . ?
C43 C42 HY 121.2 . . ?
C43 C42 C41 117.6(2) . . ?
C41 C42 HY 121.2 . . ?
C34 C35 HZ 119.8 . . ?
C36 C35 C34 120.4(2) . . ?
C36 C35 HZ 119.8 . . ?
C17 C22 H1 118.4 . . ?
C17 C22 C21 123.1(3) . . ?
C21 C22 H1 118.4 . . ?
C40 C41 C42 119.3(2) . . ?
C40 C41 H2 120.3 . . ?
C42 C41 H2 120.3 . . ?
C1 C6 H3 118.7 . . ?
C1 C6 C5 122.6(3) . . ?
C5 C6 H3 118.7 . . ?
C54 C53 D 119.8 . . ?
C55 C53 D 119.8 3_565 . ?
C55 C53 C54 120.4(3) 3_565 . ?
C53 C54 DA 120.0 . . ?
C55 C54 C53 120.0(3) . . ?
C55 C54 DA 120.0 . . ?
C53 C55 DB 120.2 3_565 . ?
C54 C55 C53 119.7(2) . 3_565 ?
C54 C55 DB 120.2 . . ?
C38 C37 H4 120.1 . . ?
C36 C37 C38 119.8(3) . . ?
C36 C37 H4 120.1 . . ?
C45 C46 H5 120.5 . . ?
C45 C46 C47 119.0(2) . . ?
C47 C46 H5 120.5 . . ?
C35 C36 C37 119.7(2) . . ?
C35 C36 H6 120.2 . . ?
C37 C36 H6 120.2 . . ?
C18 C19 H7 120.0 . . ?
C20 C19 C18 120.0(3) . . ?
C20 C19 H7 120.0 . . ?
C19 C20 H8 120.3 . . ?
C19 C20 C21 119.5(3) . . ?
C21 C20 H8 120.3 . . ?
C48 C47 C46 117.7(2) . . ?
C48 C47 H9 121.1 . . ?
C46 C47 H9 121.1 . . ?
C22 C21 H10 120.2 . . ?
C20 C21 C22 119.6(3) . . ?
C20 C21 H10 120.2 . . ?
C3 C4 H11 120.1 . . ?
C3 C4 C5 119.7(2) . . ?
C5 C4 H11 120.1 . . ?
C6 C5 H12 120.3 . . ?
C4 C5 C6 119.4(3) . . ?
C4 C5 H12 120.3 . . ?
C56 C57 DC 120.0 . . ?
C58 C57 DC 120.0 . . ?
C58 C57 C56 120.1(3) . . ?
C57 C56 C56 119.7(2) . 2_655 ?
C57 C56 DD 120.1 . . ?
C56 C56 DD 120.1 2_655 . ?
C57 C58 C58 120.2(2) . 2_655 ?
C57 C58 DE 119.9 . . ?
C58 C58 DE 119.9 2_655 . ?
C51 C50 DF 120.7 . . ?
C49 C50 DF 120.7 . . ?
C49 C50 C51 118.6(4) . . ?
C50 C51 C50 117.7(5) 2 . ?
C50 C51 DG 121.1 . . ?
C50 C51 DG 121.1 2 . ?
C50 C49 DH 118.9 . . ?
C52 C49 C50 122.2(5) . . ?
C52 C49 DH 118.9 . . ?
C49 C52 C49 120.5(6) 2 . ?
C49 C52 DI 119.7 2 . ?
C49 C52 DI 119.7 . . ?
N7A ZnA C33A 124.4(13) . . ?
N7A ZnA N6A 107.3(12) . . ?
N7A ZnA N5A 104.8(12) . . ?
C33A ZnA N6A 115.8(12) . . ?
C33A ZnA N5A 114.4(13) . . ?
N5A ZnA N6A 81.7(9) . . ?
C44A N7A ZnA 108.0(16) . . ?
C39A N7A ZnA 105.6(16) . . ?
C39A N7A C44A 132(2) . . ?
C38A C33A ZnA 122.1(15) . . ?
C38A C33A C34A 120.0 . . ?
C34A C33A ZnA 116.1(15) . . ?
C33A C38A H38A 120.0 . . ?
C33A C38A C37A 120.0 . . ?
C37A C38A H38A 120.0 . . ?
C38A C37A H37A 120.0 . . ?
C36A C37A C38A 120.0 . . ?
C36A C37A H37A 120.0 . . ?
C37A C36A H36A 120.0 . . ?
C35A C36A C37A 120.0 . . ?
C35A C36A H36A 120.0 . . ?
C36A C35A H35A 120.0 . . ?
C36A C35A C34A 120.0 . . ?
C34A C35A H35A 120.0 . . ?
C33A C34A H34A 120.0 . . ?
C35A C34A C33A 120.0 . . ?
C35A C34A H34A 120.0 . . ?
N6A C28A C29A 120.0 . . ?
N4A C28A N6A 120.7(19) . . ?
N4A C28A C29A 109.3(17) . . ?
C28A N6A ZnA 120.6(13) . . ?
C28A N6A C32A 120.0 . . ?
C32A N6A ZnA 117.5(12) . . ?
N6A C32A H32A 120.0 . . ?
C31A C32A N6A 120.0 . . ?
C31A C32A H32A 120.0 . . ?
C32A C31A H31A 120.0 . . ?
C32A C31A C30A 120.0 . . ?
C30A C31A H31A 120.0 . . ?
C31A C30A H30A 120.0 . . ?
C29A C30A C31A 120.0 . . ?
C29A C30A H30A 120.0 . . ?
C28A C29A H29A 120.0 . . ?
C30A C29A C28A 120.0 . . ?
C30A C29A H29A 120.0 . . ?
N5A C27A H27A 120.0 . . ?
N5A C27A C26A 120.0 . . ?
C26A C27A H27A 120.0 . . ?
C27A N5A ZnA 116.1(12) . . ?
C27A N5A C23A 120.0 . . ?
C23A N5A ZnA 123.1(13) . . ?
C24A C23A N5A 120.0 . . ?
N4A C23A N5A 124.0(18) . . ?
N4A C23A C24A 110.6(17) . . ?
C23A C24A H24A 120.0 . . ?
C23A C24A C25A 120.0 . . ?
C25A C24A H24A 120.0 . . ?
C24A C25A H25A 120.0 . . ?
C24A C25A C26A 120.0 . . ?
C26A C25A H25A 120.0 . . ?
C27A C26A H26A 120.0 . . ?
C25A C26A C27A 120.0 . . ?
C25A C26A H26A 120.0 . . ?
C44A N9A C48A 120.0 . . ?
C44A N9A Zn1A 122.3(12) . . ?
C48A N9A Zn1A 117.5(12) . . ?
N7A C44A N9A 120.1(18) . . ?
N7A C44A C45A 112.1(18) . . ?
C45A C44A N9A 120.0 . . ?
C44A C45A H45A 120.0 . . ?
C44A C45A C46A 120.0 . . ?
C46A C45A H45A 120.0 . . ?
C45A C46A H46A 120.0 . . ?
C45A C46A C47A 120.0 . . ?
C47A C46A H46A 120.0 . . ?
C46A C47A H47A 120.0 . . ?
C48A C47A C46A 120.0 . . ?
C48A C47A H47A 120.0 . . ?
N9A C48A H48A 120.0 . . ?
C47A C48A N9A 120.0 . . ?
C47A C48A H48A 120.0 . . ?
C43A N8A C39A 120.0 . . ?
C43A N8A Zn1A 116.5(12) . . ?
C39A N8A Zn1A 123.4(12) . . ?
N8A C43A H43A 120.0 . . ?
C42A C43A N8A 120.0 . . ?
C42A C43A H43A 120.0 . . ?
C43A C42A H42A 120.0 . . ?
C43A C42A C41A 120.0 . . ?
C41A C42A H42A 120.0 . . ?
C42A C41A H41A 120.0 . . ?
C40A C41A C42A 120.0 . . ?
C40A C41A H41A 120.0 . . ?
C41A C40A H40A 120.0 . . ?
C41A C40A C39A 120.0 . . ?
C39A C40A H40A 120.0 . . ?
N7A C39A N8A 119.2(17) . . ?
N7A C39A C40A 113.5(18) . . ?
C40A C39A N8A 120.0 . . ?
C28A N4A Zn2A 106.2(16) . . ?
C23A N4A C28A 122(2) . . ?
C23A N4A Zn2A 111.1(18) . . ?
N9A Zn1A N8A 84.6(9) . . ?
N1A Zn1A N9A 106.1(12) . . ?
N1A Zn1A N8A 108.2(12) . . ?
N1A Zn1A C1A 131.2(14) . . ?
C1A Zn1A N9A 109.0(13) . . ?
C1A Zn1A N8A 108.0(13) . . ?
N4A Zn2A N2A 109.0(13) . . ?
N4A Zn2A N3A 102.2(12) . . ?
N4A Zn2A C17A 136.1(14) . . ?
N2A Zn2A N3A 82.7(9) . . ?
C17A Zn2A N2A 104.4(13) . . ?
C17A Zn2A N3A 109.7(14) . . ?
C7A N1A Zn1A 103.9(17) . . ?
C12A N1A Zn1A 105.8(17) . . ?
C12A N1A C7A 122(2) . . ?
C2A C1A Zn1A 125.2(18) . . ?
C2A C1A C6A 120.0 . . ?
C6A C1A Zn1A 114.7(18) . . ?
C1A C2A H2A 120.0 . . ?
C3A C2A C1A 120.0 . . ?
C3A C2A H2A 120.0 . . ?
C2A C3A H3A 120.0 . . ?
C4A C3A C2A 120.0 . . ?
C4A C3A H3A 120.0 . . ?
C3A C4A H4A 120.0 . . ?
C5A C4A C3A 120.0 . . ?
C5A C4A H4A 120.0 . . ?
C4A C5A H5A 120.0 . . ?
C4A C5A C6A 120.0 . . ?
C6A C5A H5A 120.0 . . ?
C1A C6A H6A 120.0 . . ?
C5A C6A C1A 120.0 . . ?
C5A C6A H6A 120.0 . . ?
C11A N2A Zn2A 114.7(12) . . ?
C11A N2A C7A 120.0 . . ?
C7A N2A Zn2A 125.2(13) . . ?
N2A C11A H11A 120.0 . . ?
N2A C11A C10A 120.0 . . ?
C10A C11A H11A 120.0 . . ?
C11A C10A H10A 120.0 . . ?
C9A C10A C11A 120.0 . . ?
C9A C10A H10A 120.0 . . ?
C10A C9A H9A 120.0 . . ?
C10A C9A C8A 120.0 . . ?
C8A C9A H9A 120.0 . . ?
C9A C8A H8A 120.0 . . ?
C9A C8A C7A 120.0 . . ?
C7A C8A H8A 120.0 . . ?
N1A C7A N2A 123.4(18) . . ?
N1A C7A C8A 110.2(18) . . ?
C8A C7A N2A 120.0 . . ?
C12A N3A Zn2A 121.3(13) . . ?
C12A N3A C16A 120.0 . . ?
C16A N3A Zn2A 118.0(12) . . ?
N1A C12A N3A 120.6(19) . . ?
N1A C12A C13A 107.5(17) . . ?
N3A C12A C13A 120.0 . . ?
C12A C13A H13A 120.0 . . ?
C12A C13A C14A 120.0 . . ?
C14A C13A H13A 120.0 . . ?
C13A C14A H14A 120.0 . . ?
C15A C14A C13A 120.0 . . ?
C15A C14A H14A 120.0 . . ?
C14A C15A H15A 120.0 . . ?
C16A C15A C14A 120.0 . . ?
C16A C15A H15A 120.0 . . ?
N3A C16A H16A 120.0 . . ?
C15A C16A N3A 120.0 . . ?
C15A C16A H16A 120.0 . . ?
C22A C17A Zn2A 123.3(17) . . ?
C22A C17A C18A 120.0 . . ?
C18A C17A Zn2A 116.7(17) . . ?
C17A C22A H22A 120.0 . . ?
C21A C22A C17A 120.0 . . ?
C21A C22A H22A 120.0 . . ?
C22A C21A H21A 120.0 . . ?
C22A C21A C20A 120.0 . . ?
C20A C21A H21A 120.0 . . ?
C21A C20A H20A 120.0 . . ?
C21A C20A C19A 120.0 . . ?
C19A C20A H20A 120.0 . . ?
C20A C19A H19A 120.0 . . ?
C18A C19A C20A 120.0 . . ?
C18A C19A H19A 120.0 . . ?
C17A C18A H18A 120.0 . . ?
C19A C18A C17A 120.0 . . ?
C19A C18A H18A 120.0 . . ?

loop_
_geom_bond_atom_site_label_1
_geom_bond_atom_site_label_2
_geom_bond_distance
_geom_bond_site_symmetry_2
_geom_bond_publ_flag
Zn N7 2.0476(19) . ?
Zn N6 2.056(2) . ?
Zn N5 2.052(2) . ?
Zn C33 1.987(2) . ?
Zn1 N1 2.063(2) . ?
Zn1 N8 2.0394(19) . ?
Zn1 N9 2.035(2) . ?
Zn1 C1 1.987(2) . ?
Zn2 N4 2.0622(19) . ?
Zn2 N2 2.0488(19) . ?
Zn2 N3 2.0449(19) . ?
Zn2 C17 1.992(2) . ?
N1 C12 1.370(3) . ?
N1 C7 1.382(3) . ?
N7 C44 1.377(3) . ?
N7 C39 1.375(3) . ?
N4 C23 1.383(3) . ?
N4 C28 1.380(3) . ?
N2 C7 1.345(3) . ?
N2 C11 1.352(3) . ?
N8 C39 1.357(3) . ?
N8 C43 1.346(3) . ?
N3 C12 1.357(3) . ?
N3 C16 1.348(3) . ?
N6 C32 1.348(3) . ?
N6 C28 1.346(3) . ?
N9 C44 1.353(3) . ?
N9 C48 1.345(3) . ?
N5 C23 1.346(3) . ?
N5 C27 1.347(3) . ?
C12 C13 1.419(3) . ?
C23 C24 1.425(3) . ?
C44 C45 1.418(3) . ?
C32 H 0.9300 . ?
C32 C31 1.354(3) . ?
C7 C8 1.411(3) . ?
C17 C18 1.401(3) . ?
C17 C22 1.390(3) . ?
C33 C34 1.398(3) . ?
C33 C38 1.409(3) . ?
C11 HA 0.9300 . ?
C11 C10 1.368(3) . ?
C39 C40 1.415(3) . ?
C1 C2 1.400(3) . ?
C1 C6 1.395(4) . ?
C2 HB 0.9300 . ?
C2 C3 1.383(4) . ?
C28 C29 1.412(3) . ?
C27 HC 0.9300 . ?
C27 C26 1.369(3) . ?
C10 HD 0.9300 . ?
C10 C9 1.392(3) . ?
C31 HE 0.9300 . ?
C31 C30 1.399(4) . ?
C29 HF 0.9300 . ?
C29 C30 1.376(3) . ?
C24 HG 0.9300 . ?
C24 C25 1.365(3) . ?
C34 HH 0.9300 . ?
C34 C35 1.390(3) . ?
C26 HI 0.9300 . ?
C26 C25 1.391(3) . ?
C15 HJ 0.9300 . ?
C15 C14 1.396(4) . ?
C15 C16 1.359(3) . ?
C14 HK 0.9300 . ?
C14 C13 1.360(3) . ?
C9 HL 0.9300 . ?
C9 C8 1.372(3) . ?
C16 HM 0.9300 . ?
C8 HN 0.9300 . ?
C13 HO 0.9300 . ?
C40 HP 0.9300 . ?
C40 C41 1.366(3) . ?
C18 HQ 0.9300 . ?
C18 C19 1.391(4) . ?
C25 HR 0.9300 . ?
C48 HS 0.9300 . ?
C48 C47 1.364(4) . ?
C30 HT 0.9300 . ?
C45 HU 0.9300 . ?
C45 C46 1.369(3) . ?
C38 HV 0.9300 . ?
C38 C37 1.399(4) . ?
C43 HW 0.9300 . ?
C43 C42 1.364(4) . ?
C3 HX 0.9300 . ?
C3 C4 1.376(4) . ?
C42 HY 0.9300 . ?
C42 C41 1.394(4) . ?
C35 HZ 0.9300 . ?
C35 C36 1.372(4) . ?
C22 H1 0.9300 . ?
C22 C21 1.395(4) . ?
C41 H2 0.9300 . ?
C6 H3 0.9300 . ?
C6 C5 1.396(4) . ?
C53 D 0.9300 . ?
C53 C54 1.384(4) . ?
C53 C55 1.379(4) 3_565 ?
C54 DA 0.9300 . ?
C54 C55 1.375(4) . ?
C55 DB 0.9300 . ?
C37 H4 0.9300 . ?
C37 C36 1.380(4) . ?
C46 H5 0.9300 . ?
C46 C47 1.393(4) . ?
C36 H6 0.9300 . ?
C19 H7 0.9300 . ?
C19 C20 1.370(4) . ?
C20 H8 0.9300 . ?
C20 C21 1.381(4) . ?
C47 H9 0.9300 . ?
C21 H10 0.9300 . ?
C4 H11 0.9300 . ?
C4 C5 1.383(4) . ?
C5 H12 0.9300 . ?
C57 DC 0.9300 . ?
C57 C56 1.365(5) . ?
C57 C58 1.359(5) . ?
C56 C56 1.375(8) 2_655 ?
C56 DD 0.9300 . ?
C58 C58 1.359(7) 2_655 ?
C58 DE 0.9300 . ?
C50 DF 0.9300 . ?
C50 C51 1.395(5) . ?
C50 C49 1.356(6) . ?
C51 DG 0.9300 . ?
C49 DH 0.9300 . ?
C49 C52 1.306(6) . ?
C52 DI 0.9300 . ?
ZnA N7A 1.975(16) . ?
ZnA C33A 1.984(14) . ?
ZnA N6A 2.120(14) . ?
ZnA N5A 2.116(14) . ?
N7A C44A 1.347(17) . ?
N7A C39A 1.343(17) . ?
C33A C38A 1.3900 . ?
C33A C34A 1.3900 . ?
C38A H38A 0.9300 . ?
C38A C37A 1.3900 . ?
C37A H37A 0.9300 . ?
C37A C36A 1.3900 . ?
C36A H36A 0.9300 . ?
C36A C35A 1.3900 . ?
C35A H35A 0.9300 . ?
C35A C34A 1.3900 . ?
C34A H34A 0.9300 . ?
C28A N6A 1.3900 . ?
C28A C29A 1.3900 . ?
C28A N4A 1.381(18) . ?
N6A C32A 1.3900 . ?
C32A H32A 0.9300 . ?
C32A C31A 1.3900 . ?
C31A H31A 0.9300 . ?
C31A C30A 1.3900 . ?
C30A H30A 0.9300 . ?
C30A C29A 1.3900 . ?
C29A H29A 0.9300 . ?
C27A H27A 0.9300 . ?
C27A N5A 1.3900 . ?
C27A C26A 1.3900 . ?
N5A C23A 1.3900 . ?
C23A C24A 1.3900 . ?
C23A N4A 1.379(17) . ?
C24A H24A 0.9300 . ?
C24A C25A 1.3900 . ?
C25A H25A 0.9300 . ?
C25A C26A 1.3900 . ?
C26A H26A 0.9300 . ?
N9A C44A 1.3900 . ?
N9A C48A 1.3900 . ?
N9A Zn1A 2.117(14) . ?
C44A C45A 1.3900 . ?
C45A H45A 0.9300 . ?
C45A C46A 1.3900 . ?
C46A H46A 0.9300 . ?
C46A C47A 1.3900 . ?
C47A H47A 0.9300 . ?
C47A C48A 1.3900 . ?
C48A H48A 0.9300 . ?
N8A C43A 1.3900 . ?
N8A C39A 1.3900 . ?
N8A Zn1A 2.132(14) . ?
C43A H43A 0.9300 . ?
C43A C42A 1.3900 . ?
C42A H42A 0.9300 . ?
C42A C41A 1.3900 . ?
C41A H41A 0.9300 . ?
C41A C40A 1.3900 . ?
C40A H40A 0.9300 . ?
C40A C39A 1.3900 . ?
N4A Zn2A 1.979(16) . ?
Zn1A N1A 1.968(17) . ?
Zn1A C1A 2.005(15) . ?
Zn2A N2A 2.119(14) . ?
Zn2A N3A 2.162(14) . ?
Zn2A C17A 2.002(15) . ?
N1A C7A 1.372(17) . ?
N1A C12A 1.370(18) . ?
C1A C2A 1.3900 . ?
C1A C6A 1.3900 . ?
C2A H2A 0.9300 . ?
C2A C3A 1.3900 . ?
C3A H3A 0.9300 . ?
C3A C4A 1.3900 . ?
C4A H4A 0.9300 . ?
C4A C5A 1.3900 . ?
C5A H5A 0.9300 . ?
C5A C6A 1.3900 . ?
C6A H6A 0.9300 . ?
N2A C11A 1.3900 . ?
N2A C7A 1.3900 . ?
C11A H11A 0.9300 . ?
C11A C10A 1.3900 . ?
C10A H10A 0.9300 . ?
C10A C9A 1.3900 . ?
C9A H9A 0.9300 . ?
C9A C8A 1.3900 . ?
C8A H8A 0.9300 . ?
C8A C7A 1.3900 . ?
N3A C12A 1.3900 . ?
N3A C16A 1.3900 . ?
C12A C13A 1.3900 . ?
C13A H13A 0.9300 . ?
C13A C14A 1.3900 . ?
C14A H14A 0.9300 . ?
C14A C15A 1.3900 . ?
C15A H15A 0.9300 . ?
C15A C16A 1.3900 . ?
C16A H16A 0.9300 . ?
C17A C22A 1.3900 . ?
C17A C18A 1.3900 . ?
C22A H22A 0.9300 . ?
C22A C21A 1.3900 . ?
C21A H21A 0.9300 . ?
C21A C20A 1.3900 . ?
C20A H20A 0.9300 . ?
C20A C19A 1.3900 . ?
C19A H19A 0.9300 . ?
C19A C18A 1.3900 . ?
C18A H18A 0.9300 . ?

loop_
_geom_torsion_atom_site_label_1
_geom_torsion_atom_site_label_2
_geom_torsion_atom_site_label_3
_geom_torsion_atom_site_label_4
_geom_torsion
_geom_torsion_site_symmetry_1
_geom_torsion_site_symmetry_2
_geom_torsion_site_symmetry_3
_geom_torsion_site_symmetry_4
_geom_torsion_publ_flag
Zn N7 C44 N9 -149.86(18) . . . . ?
Zn N7 C44 C45 30.2(3) . . . . ?
Zn N7 C39 N8 148.65(18) . . . . ?
Zn N7 C39 C40 -31.9(3) . . . . ?
Zn N6 C32 C31 166.3(2) . . . . ?
Zn N6 C28 N4 14.1(3) . . . . ?
Zn N6 C28 C29 -167.07(17) . . . . ?
Zn N5 C23 N4 -1.1(3) . . . . ?
Zn N5 C23 C24 178.66(16) . . . . ?
Zn N5 C27 C26 -176.64(19) . . . . ?
Zn C33 C34 C35 179.89(19) . . . . ?
Zn C33 C38 C37 179.6(2) . . . . ?
Zn1 N1 C12 N3 149.62(18) . . . . ?
Zn1 N1 C12 C13 -32.0(3) . . . . ?
Zn1 N1 C7 N2 -147.90(18) . . . . ?
Zn1 N1 C7 C8 32.6(3) . . . . ?
Zn1 N8 C39 N7 -6.5(3) . . . . ?
Zn1 N8 C39 C40 174.05(17) . . . . ?
Zn1 N8 C43 C42 -173.0(2) . . . . ?
Zn1 N9 C44 N7 8.8(3) . . . . ?
Zn1 N9 C44 C45 -171.28(17) . . . . ?
Zn1 N9 C48 C47 170.8(2) . . . . ?
Zn1 C1 C2 C3 -178.0(2) . . . . ?
Zn1 C1 C6 C5 178.1(3) . . . . ?
Zn2 N4 C23 N5 143.58(18) . . . . ?
Zn2 N4 C23 C24 -36.1(2) . . . . ?
Zn2 N4 C28 N6 -150.99(17) . . . . ?
Zn2 N4 C28 C29 30.2(3) . . . . ?
Zn2 N2 C7 N1 4.3(3) . . . . ?
Zn2 N2 C7 C8 -176.27(17) . . . . ?
Zn2 N2 C11 C10 175.3(2) . . . . ?
Zn2 N3 C12 N1 -7.4(3) . . . . ?
Zn2 N3 C12 C13 174.27(17) . . . . ?
Zn2 N3 C16 C15 -174.5(2) . . . . ?
Zn2 C17 C18 C19 -174.2(2) . . . . ?
Zn2 C17 C22 C21 174.8(2) . . . . ?
N1 C12 C13 C14 -177.2(2) . . . . ?
N1 C7 C8 C9 179.8(2) . . . . ?
N7 C44 C45 C46 179.9(2) . . . . ?
N7 C39 C40 C41 179.8(2) . . . . ?
N4 C23 C24 C25 178.1(2) . . . . ?
N4 C28 C29 C30 179.4(2) . . . . ?
N2 C7 C8 C9 0.3(4) . . . . ?
N2 C11 C10 C9 1.7(4) . . . . ?
N8 C39 C40 C41 -0.7(4) . . . . ?
N8 C43 C42 C41 -1.5(4) . . . . ?
N3 C12 C13 C14 1.2(4) . . . . ?
N6 C32 C31 C30 2.2(4) . . . . ?
N6 C28 C29 C30 0.6(3) . . . . ?
N9 C44 C45 C46 -0.1(4) . . . . ?
N9 C48 C47 C46 1.4(4) . . . . ?
N5 C23 C24 C25 -1.7(3) . . . . ?
N5 C27 C26 C25 -2.5(4) . . . . ?
C12 N1 C7 N2 31.3(3) . . . . ?
C12 N1 C7 C8 -148.2(2) . . . . ?
C12 N3 C16 C15 2.6(4) . . . . ?
C23 N4 C28 N6 23.0(3) . . . . ?
C23 N4 C28 C29 -155.8(2) . . . . ?
C23 N5 C27 C26 1.4(3) . . . . ?
C23 C24 C25 C26 0.5(4) . . . . ?
C44 N7 C39 N8 -29.0(4) . . . . ?
C44 N7 C39 C40 150.4(2) . . . . ?
C44 N9 C48 C47 -3.7(4) . . . . ?
C44 C45 C46 C47 -2.2(4) . . . . ?
C32 N6 C28 N4 -177.0(2) . . . . ?
C32 N6 C28 C29 1.8(3) . . . . ?
C32 C31 C30 C29 0.3(4) . . . . ?
C7 N1 C12 N3 -29.6(3) . . . . ?
C7 N1 C12 C13 148.8(2) . . . . ?
C7 N2 C11 C10 -2.5(4) . . . . ?
C17 C18 C19 C20 -0.8(4) . . . . ?
C17 C22 C21 C20 -0.5(5) . . . . ?
C33 C34 C35 C36 0.9(4) . . . . ?
C33 C38 C37 C36 0.1(4) . . . . ?
C11 N2 C7 N1 -178.0(2) . . . . ?
C11 N2 C7 C8 1.4(3) . . . . ?
C11 C10 C9 C8 0.1(4) . . . . ?
C39 N7 C44 N9 27.8(4) . . . . ?
C39 N7 C44 C45 -152.2(2) . . . . ?
C39 N8 C43 C42 3.2(4) . . . . ?
C39 C40 C41 C42 2.5(4) . . . . ?
C1 C2 C3 C4 -0.6(4) . . . . ?
C1 C6 C5 C4 0.4(5) . . . . ?
C2 C1 C6 C5 -1.4(4) . . . . ?
C2 C3 C4 C5 -0.5(4) . . . . ?
C28 N4 C23 N5 -30.5(3) . . . . ?
C28 N4 C23 C24 149.8(2) . . . . ?
C28 N6 C32 C31 -3.3(3) . . . . ?
C28 C29 C30 C31 -1.6(4) . . . . ?
C27 N5 C23 N4 -179.0(2) . . . . ?
C27 N5 C23 C24 0.7(3) . . . . ?
C27 C26 C25 C24 1.5(4) . . . . ?
C10 C9 C8 C7 -1.1(4) . . . . ?
C34 C33 C38 C37 -0.5(4) . . . . ?
C34 C35 C36 C37 -1.3(4) . . . . ?
C15 C14 C13 C12 0.5(4) . . . . ?
C14 C15 C16 N3 -0.8(4) . . . . ?
C16 N3 C12 N1 175.7(2) . . . . ?
C16 N3 C12 C13 -2.7(3) . . . . ?
C16 C15 C14 C13 -0.8(4) . . . . ?
C18 C17 C22 C21 -0.2(4) . . . . ?
C18 C19 C20 C21 0.1(4) . . . . ?
C48 N9 C44 N7 -177.0(2) . . . . ?
C48 N9 C44 C45 2.9(3) . . . . ?
C45 C46 C47 C48 1.6(4) . . . . ?
C38 C33 C34 C35 0.0(3) . . . . ?
C38 C37 C36 C35 0.9(4) . . . . ?
C43 N8 C39 N7 177.4(2) . . . . ?
C43 N8 C39 C40 -2.1(3) . . . . ?
C43 C42 C41 C40 -1.4(4) . . . . ?
C3 C4 C5 C6 0.5(5) . . . . ?
C22 C17 C18 C19 0.8(4) . . . . ?
C6 C1 C2 C3 1.5(3) . . . . ?
C53 C54 C55 C53 0.2(4) . . . 3_565 ?
C55 C53 C54 C55 -0.2(4) 3_565 . . . ?
C19 C20 C21 C22 0.5(5) . . . . ?
C56 C57 C58 C58 -0.7(6) . . . 2_655 ?
C58 C57 C56 C56 -1.0(6) . . . 2_655 ?
C50 C49 C52 C49 0.2(3) . . . 2 ?
C51 C50 C49 C52 -0.4(5) . . . . ?
C49 C50 C51 C50 0.2(2) . . . 2 ?
ZnA N7A C44A N9A -163(2) . . . . ?
ZnA N7A C44A C45A 48(3) . . . . ?
ZnA N7A C39A N8A 162(2) . . . . ?
ZnA N7A C39A C40A -48(3) . . . . ?
ZnA C33A C38A C37A 164(3) . . . . ?
ZnA C33A C34A C35A -165(3) . . . . ?
ZnA N6A C32A C31A 164(3) . . . . ?
ZnA N5A C23A C24A 170(3) . . . . ?
ZnA N5A C23A N4A -39(5) . . . . ?
N7A C44A C45A C46A 149(4) . . . . ?
C33A C38A C37A C36A 0.0 . . . . ?
C38A C33A C34A C35A 0.0 . . . . ?
C38A C37A C36A C35A 0.0 . . . . ?
C37A C36A C35A C34A 0.0 . . . . ?
C36A C35A C34A C33A 0.0 . . . . ?
C34A C33A C38A C37A 0.0 . . . . ?
C28A N6A C32A C31A 0.0 . . . . ?
N6A C28A C29A C30A 0.0 . . . . ?
N6A C28A N4A C23A -38(5) . . . . ?
N6A C28A N4A Zn2A -167(2) . . . . ?
N6A C32A C31A C30A 0.0 . . . . ?
C32A C31A C30A C29A 0.0 . . . . ?
C31A C30A C29A C28A 0.0 . . . . ?
C29A C28A N6A ZnA -164(3) . . . . ?
C29A C28A N6A C32A 0.0 . . . . ?
C29A C28A N4A C23A 176(3) . . . . ?
C29A C28A N4A Zn2A 48(3) . . . . ?
C27A N5A C23A C24A 0.0 . . . . ?
C27A N5A C23A N4A 152(4) . . . . ?
N5A C27A C26A C25A 0.0 . . . . ?
N5A C23A C24A C25A 0.0 . . . . ?
N5A C23A N4A C28A 30(5) . . . . ?
N5A C23A N4A Zn2A 156(3) . . . . ?
C23A C24A C25A C26A 0.0 . . . . ?
C24A C23A N4A C28A -176(3) . . . . ?
C24A C23A N4A Zn2A -50(3) . . . . ?
C24A C25A C26A C27A 0.0 . . . . ?
C26A C27A N5A ZnA -171(3) . . . . ?
C26A C27A N5A C23A 0.0 . . . . ?
N9A C44A C45A C46A 0.0 . . . . ?
C44A N7A C39A N8A 29(6) . . . . ?
C44A N7A C39A C40A 179(4) . . . . ?
C44A N9A C48A C47A 0.0 . . . . ?
C44A C45A C46A C47A 0.0 . . . . ?
C45A C46A C47A C48A 0.0 . . . . ?
C46A C47A C48A N9A 0.0 . . . . ?
C48A N9A C44A N7A -147(4) . . . . ?
C48A N9A C44A C45A 0.0 . . . . ?
N8A C43A C42A C41A 0.0 . . . . ?
C43A N8A C39A N7A 148(4) . . . . ?
C43A N8A C39A C40A 0.0 . . . . ?
C43A C42A C41A C40A 0.0 . . . . ?
C42A C41A C40A C39A 0.0 . . . . ?
C41A C40A C39A N7A -150(4) . . . . ?
C41A C40A C39A N8A 0.0 . . . . ?
C39A N7A C44A N9A -31(6) . . . . ?
C39A N7A C44A C45A -180(4) . . . . ?
C39A N8A C43A C42A 0.0 . . . . ?
N4A C28A N6A ZnA 54(4) . . . . ?
N4A C28A N6A C32A -142(4) . . . . ?
N4A C28A C29A C30A 146(4) . . . . ?
N4A C23A C24A C25A -155(4) . . . . ?
Zn1A N9A C44A N7A 39(4) . . . . ?
Zn1A N9A C44A C45A -175(3) . . . . ?
Zn1A N9A C48A C47A 175(3) . . . . ?
Zn1A N8A C43A C42A -176(3) . . . . ?
Zn1A N8A C39A N7A -35(4) . . . . ?
Zn1A N8A C39A C40A 176(3) . . . . ?
Zn1A N1A C7A N2A -154(3) . . . . ?
Zn1A N1A C7A C8A 54(3) . . . . ?
Zn1A N1A C12A N3A 162(2) . . . . ?
Zn1A N1A C12A C13A -55(2) . . . . ?
Zn1A C1A C2A C3A -179(5) . . . . ?
Zn1A C1A C6A C5A 179(4) . . . . ?
Zn2A N2A C11A C10A 176(3) . . . . ?
Zn2A N2A C7A N1A 35(5) . . . . ?
Zn2A N2A C7A C8A -176(3) . . . . ?
Zn2A N3A C12A N1A -51(4) . . . . ?
Zn2A N3A C12A C13A 170(3) . . . . ?
Zn2A N3A C16A C15A -171(3) . . . . ?
Zn2A C17A C22A C21A -179(5) . . . . ?
Zn2A C17A C18A C19A 179(4) . . . . ?
N1A C12A C13A C14A -143(3) . . . . ?
C1A C2A C3A C4A 0.0 . . . . ?
C2A C1A C6A C5A 0.0 . . . . ?
C2A C3A C4A C5A 0.0 . . . . ?
C3A C4A C5A C6A 0.0 . . . . ?
C4A C5A C6A C1A 0.0 . . . . ?
C6A C1A C2A C3A 0.0 . . . . ?
N2A C11A C10A C9A 0.0 . . . . ?
C11A N2A C7A N1A -149(4) . . . . ?
C11A N2A C7A C8A 0.0 . . . . ?
C11A C10A C9A C8A 0.0 . . . . ?
C10A C9A C8A C7A 0.0 . . . . ?
C9A C8A C7A N1A 153(4) . . . . ?
C9A C8A C7A N2A 0.0 . . . . ?
C7A N1A C12A N3A 44(4) . . . . ?
C7A N1A C12A C13A -173(3) . . . . ?
C7A N2A C11A C10A 0.0 . . . . ?
N3A C12A C13A C14A 0.0 . . . . ?
C12A N1A C7A N2A -35(5) . . . . ?
C12A N1A C7A C8A 174(3) . . . . ?
C12A N3A C16A C15A 0.0 . . . . ?
C12A C13A C14A C15A 0.0 . . . . ?
C13A C14A C15A C16A 0.0 . . . . ?
C14A C15A C16A N3A 0.0 . . . . ?
C16A N3A C12A N1A 138(4) . . . . ?
C16A N3A C12A C13A 0.0 . . . . ?
C17A C22A C21A C20A 0.0 . . . . ?
C22A C17A C18A C19A 0.0 . . . . ?
C22A C21A C20A C19A 0.0 . . . . ?
C21A C20A C19A C18A 0.0 . . . . ?
C20A C19A C18A C17A 0.0 . . . . ?
C18A C17A C22A C21A 0.0 . . . . ?

loop_
_exptl_oxdiff_crystal_face_indexfrac_h
_exptl_oxdiff_crystal_face_indexfrac_k
_exptl_oxdiff_crystal_face_indexfrac_l
_exptl_oxdiff_crystal_face_x
_exptl_oxdiff_crystal_face_y
_exptl_oxdiff_crystal_face_z
-25.9792 -7.9929 -1.0131 0.2312 0.9870 -0.1070
12.9920 5.9989 -22.9854 -0.0313 -0.1488 0.9834
-6.9925 0.0039 -20.9964 0.1181 0.5669 0.7963
5.9915 15.9946 -13.9919 -0.6170 -0.1163 0.7484
4.0058 -16.9919 -12.9939 0.9307 0.1866 0.2968
27.9832 -4.0020 -2.9848 0.3813 -0.9056 0.1157
11.9844 16.9906 6.0044 -0.7810 -0.6404 0.0013
2.9957 -2.0028 22.9937 -0.0625 -0.4422 -0.9053
-19.9932 11.9961 13.9853 -0.7971 0.3966 -0.4258
-10.9992 17.9949 -4.0039 -0.8906 0.3115 0.3579
0.0058 -17.9941 9.9963 0.7786 -0.0177 -0.6085
